data_4347654
loop_
_publ_author_name
'Tsuchiya, Mizuho'
'Sakamoto, Ryota'
'Shimada, Masaki'
'Yamanoi, Yoshinori'
'Hattori, Yohei'
'Sugimoto, Kunihisa'
'Nishibori, Eiji'
'Nishihara, Hiroshi'

_publ_section_title
;
 Bis(dipyrrinato)zinc(II) Complexes: Emission in the Solid State.
;
_journal_issue 12
_journal_name_full 'Inorganic chemistry'
_journal_page_first 5732
_journal_page_last 5734
_journal_paper_doi 10.1021/acs.inorgchem.6b00431
_journal_volume 55
_journal_year 2016
_chemical_formula_moiety 'C62 H62 N4 zn- C H2 Cl2'
_chemical_formula_sum 'C63 H64 Cl2 N4 Zn'
_chemical_formula_weight 1013.51
_space_group_IT_number 14
_space_group_name_Hall '-P 2ybc'
_space_group_name_H-M_alt 'P 1 21/c 1'
_symmetry_cell_setting monoclinic
_symmetry_Int_Tables_number 14
_symmetry_space_group_name_Hall '-P 2ybc'
_symmetry_space_group_name_H-M 'P 1 21/c 1'
_atom_sites_solution_hydrogens geom
_atom_sites_solution_primary direct
_atom_sites_solution_secondary difmap
_audit_creation_date 2015-11-18
_audit_creation_method 'by CrystalStructure 4.0'
_cell_angle_alpha 90.0000
_cell_angle_beta 103.976(8)
_cell_angle_gamma 90.0000
_cell_formula_units_Z 4
_cell_length_a 19.6231(4)
_cell_length_b 8.60965(16)
_cell_length_c 30.9024(6)
_cell_measurement_reflns_used 70431
_cell_measurement_temperature 100
_cell_measurement_theta_max 19.16
_cell_measurement_theta_min 1.06
_cell_volume 5066.3(2)
_computing_cell_refinement 'RAPID AUTO'
_computing_data_collection 'RAPID AUTO (Rigaku, ????)'
_computing_data_reduction 'RAPID AUTO'
_computing_molecular_graphics 'CrystalStructure 4.0'
_computing_publication_material 'CrystalStructure 4.0 (Rigaku, 2010)'
_computing_structure_refinement 'SHELXL97 (Sheldrick, 2008)'
_computing_structure_solution 'SIR2004 (Burla, et al., 2005)'
_diffrn_ambient_temperature 100
_diffrn_detector_area_resol_mean 14.706
_diffrn_measured_fraction_theta_full 0.963
_diffrn_measured_fraction_theta_max 0.963
_diffrn_measurement_device_type 'Rigaku R-AXIS IV'
_diffrn_measurement_method \w
_diffrn_radiation_type synchrotron
_diffrn_radiation_wavelength 0.35400
_diffrn_reflns_av_R_equivalents 0.0617
_diffrn_reflns_limit_h_max 30
_diffrn_reflns_limit_h_min -30
_diffrn_reflns_limit_k_max 13
_diffrn_reflns_limit_k_min -13
_diffrn_reflns_limit_l_max 48
_diffrn_reflns_limit_l_min -48
_diffrn_reflns_number 68913
_diffrn_reflns_theta_full 16.00
_diffrn_reflns_theta_max 16.00
_diffrn_standards_number 0
_exptl_absorpt_coefficient_mu 0.119
_exptl_absorpt_correction_T_max 1.000
_exptl_absorpt_correction_T_min 0.688
_exptl_absorpt_correction_type multi-scan
_exptl_absorpt_process_details 'ABSCOR (Rigaku, 1995)'
_exptl_crystal_colour red
_exptl_crystal_density_diffrn 1.329
_exptl_crystal_density_method 'not measured'
_exptl_crystal_description block
_exptl_crystal_F_000 2136.00
_exptl_crystal_size_max 0.210
_exptl_crystal_size_mid 0.100
_exptl_crystal_size_min 0.037
_refine_diff_density_max 0.680
_refine_diff_density_min -0.660
_refine_ls_extinction_method none
_refine_ls_goodness_of_fit_ref 1.056
_refine_ls_hydrogen_treatment constr
_refine_ls_number_parameters 638
_refine_ls_number_reflns 19309
_refine_ls_number_restraints 0
_refine_ls_R_factor_gt 0.0407
_refine_ls_shift/su_max 0.006
_refine_ls_structure_factor_coef Fsqd
_refine_ls_weighting_details 'w = 1/[\s^2^(Fo^2^)+(0.0474P)^2^+2.8713P] where P=(Fo^2^+2Fc^2^)/3'
_refine_ls_weighting_scheme calc
_refine_ls_wR_factor_ref 0.1092
_reflns_number_gt 16385
_reflns_number_total 19310
_reflns_threshold_expression F^2^>2.0\s(F^2^)
_cod_data_source_file ic6b00431_si_002.cif
_cod_data_source_block 2c2Zn-CH2Cl2
_cod_original_cell_volume 5066.3(3)
_cod_database_code 4347654

loop_
_symmetry_equiv_pos_site_id
_symmetry_equiv_pos_as_xyz
1 +X,+Y,+Z
2 -X,1/2+Y,1/2-Z
3 -X,-Y,-Z
4 +X,1/2-Y,1/2+Z

loop_
_atom_site_label
_atom_site_type_symbol
_atom_site_fract_x
_atom_site_fract_y
_atom_site_fract_z
_atom_site_U_iso_or_equiv
_atom_site_adp_type
_atom_site_occupancy
_atom_site_symmetry_multiplicity
_atom_site_calc_flag
_atom_site_refinement_flags
Zn1 Zn 0.749605(7) 0.328429(16) 0.745728(4) 0.00916(4) Uani 1.0 4 d .
Cl1 Cl 0.76460(2) 0.56581(5) 0.970466(14) 0.03221(9) Uani 1.0 4 d .
Cl2 Cl 0.67765(2) 0.29854(5) 0.935969(14) 0.02758(8) Uani 1.0 4 d .
N1 N 0.65408(5) 0.24345(12) 0.73932(3) 0.01019(16) Uani 1.0 4 d .
N2 N 0.82740(5) 0.18592(12) 0.77371(3) 0.01053(16) Uani 1.0 4 d .
N67 N 0.73381(5) 0.36788(12) 0.68090(3) 0.01040(16) Uani 1.0 4 d .
N68 N 0.77981(5) 0.48968(12) 0.79150(3) 0.01034(16) Uani 1.0 4 d .
C3 C 0.78015(6) 0.42992(14) 0.66039(4) 0.01184(19) Uani 1.0 4 d .
C4 C 0.93640(6) 0.35445(13) 0.88153(4) 0.00998(18) Uani 1.0 4 d .
C5 C 0.60641(6) 0.20459(13) 0.69927(4) 0.00952(18) Uani 1.0 4 d .
C6 C 0.78132(6) 0.71062(13) 0.83182(4) 0.01136(19) Uani 1.0 4 d .
C7 C 1.00007(6) 0.42940(13) 0.88190(4) 0.01078(18) Uani 1.0 4 d .
C8 C 0.54511(6) 0.13661(13) 0.71009(4) 0.01057(18) Uani 1.0 4 d .
C9 C 0.92544(6) 0.28560(14) 0.92057(4) 0.01144(19) Uani 1.0 4 d .
C10 C 0.92228(6) 0.07509(13) 0.82273(4) 0.01025(18) Uani 1.0 4 d .
C11 C 0.52763(7) -0.06571(15) 0.56973(4) 0.0135(2) Uani 1.0 4 d .
C12 C 0.46024(6) 0.17406(15) 0.55948(4) 0.0134(2) Uani 1.0 4 d .
C13 C 0.88017(6) 0.34760(13) 0.83908(4) 0.00908(17) Uani 1.0 4 d .
C14 C 0.83834(6) 0.04401(13) 0.75945(4) 0.01126(19) Uani 1.0 4 d .
C15 C 0.68460(7) 0.67117(15) 0.75810(4) 0.0167(3) Uani 1.0 4 d .
C16 C 0.49965(7) 0.39985(15) 0.60742(4) 0.0144(2) Uani 1.0 4 d .
C17 C 0.57796(6) 0.00260(14) 0.60625(4) 0.01154(19) Uani 1.0 4 d .
C18 C 0.89620(6) -0.02967(13) 0.78880(4) 0.01077(18) Uani 1.0 4 d .
C19 C 0.86230(7) 0.20459(16) 0.92160(4) 0.0149(2) Uani 1.0 4 d .
C20 C 0.88576(7) 0.67046(15) 0.89768(4) 0.0157(2) Uani 1.0 4 d .
C21 C 0.98485(7) 0.04219(15) 0.86043(4) 0.0160(3) Uani 1.0 4 d .
C22 C 1.01371(6) 0.49748(14) 0.84280(4) 0.01251(19) Uani 1.0 4 d .
C23 C 0.62096(6) 0.22670(13) 0.65732(4) 0.00910(17) Uani 1.0 4 d .
C24 C 0.80048(7) 0.45668(16) 0.58100(4) 0.0165(3) Uani 1.0 4 d .
C25 C 0.55858(6) 0.13249(14) 0.75629(4) 0.01166(19) Uani 1.0 4 d .
C26 C 0.96751(7) -0.20892(15) 0.75135(4) 0.0167(3) Uani 1.0 4 d .
C27 C 0.62576(6) 0.20093(14) 0.77264(4) 0.01098(19) Uani 1.0 4 d .
C28 C 0.98004(7) 0.29266(16) 0.96093(4) 0.0154(2) Uani 1.0 4 d .
C29 C 0.83520(6) 0.47789(13) 0.82962(4) 0.00919(17) Uani 1.0 4 d .
C30 C 0.51083(6) 0.24418(14) 0.59554(4) 0.01103(19) Uani 1.0 4 d .
C31 C 0.69645(6) 0.32389(13) 0.60538(4) 0.01076(18) Uani 1.0 4 d .
C32 C 0.92024(7) -0.19240(13) 0.78364(4) 0.0132(2) Uani 1.0 4 d .
C33 C 0.96955(8) 0.21653(19) 0.99988(4) 0.0214(3) Uani 1.0 4 d .
C34 C 0.51310(7) 0.07097(15) 0.78510(4) 0.0144(2) Uani 1.0 4 d .
C35 C 0.65820(7) 0.27050(16) 0.55969(4) 0.0165(3) Uani 1.0 4 d .
C36 C 0.59522(8) -0.30449(16) 0.57906(5) 0.0202(3) Uani 1.0 4 d .
C37 C 1.07565(7) 0.57124(16) 0.84384(5) 0.0168(3) Uani 1.0 4 d .
C38 C 0.74803(6) 0.62642(14) 0.79321(4) 0.01121(19) Uani 1.0 4 d .
C39 C 0.85480(8) 0.13228(18) 0.95962(5) 0.0201(3) Uani 1.0 4 d .
C40 C 0.75937(6) 0.40601(14) 0.61365(4) 0.01158(19) Uani 1.0 4 d .
C41 C 0.90948(8) 0.1383(2) 0.99928(5) 0.0237(3) Uani 1.0 4 d .
C42 C 0.39202(7) 0.41224(18) 0.54931(4) 0.0201(3) Uani 1.0 4 d .
C43 C 0.63615(7) -0.08938(15) 0.62871(4) 0.0150(2) Uani 1.0 4 d .
C44 C 0.64458(8) -0.23828(16) 0.61556(5) 0.0186(3) Uani 1.0 4 d .
C45 C 0.67995(6) 0.30049(13) 0.64797(4) 0.00922(18) Uani 1.0 4 d .
C46 C 1.04233(7) 0.37122(17) 0.96110(4) 0.0185(3) Uani 1.0 4 d .
C47 C 0.40093(7) 0.26359(18) 0.53679(4) 0.0180(3) Uani 1.0 4 d .
C48 C 0.71662(8) 0.86942(17) 0.87789(5) 0.0211(3) Uani 1.0 4 d .
C49 C 0.47600(6) 0.09153(16) 0.67984(4) 0.0149(2) Uani 1.0 4 d .
C50 C 0.48064(7) 0.19919(16) 0.80794(4) 0.0172(3) Uani 1.0 4 d .
C51 C 0.46976(7) 0.02121(16) 0.54740(4) 0.0155(2) Uani 1.0 4 d .
C52 C 0.79148(7) -0.02228(15) 0.71831(4) 0.0173(3) Uani 1.0 4 d .
C53 C 0.76163(7) 0.87038(14) 0.84395(4) 0.0149(2) Uani 1.0 4 d .
C54 C 1.05368(6) 0.43935(15) 0.92260(4) 0.0147(2) Uani 1.0 4 d .
C55 C 0.66224(7) 0.23137(16) 0.82003(4) 0.0153(2) Uani 1.0 4 d .
C56 C 0.53869(8) -0.22163(16) 0.55707(4) 0.0181(3) Uani 1.0 4 d .
C57 C 0.83602(6) 0.61859(13) 0.85525(4) 0.01080(18) Uani 1.0 4 d .
C58 C 0.84471(7) 0.51034(18) 0.68566(5) 0.0193(3) Uani 1.0 4 d .
C59 C 1.12848(7) 0.58190(17) 0.88422(5) 0.0206(3) Uani 1.0 4 d .
C60 C 0.44195(7) 0.48141(17) 0.58522(5) 0.0184(3) Uani 1.0 4 d .
C61 C 1.11749(7) 0.51865(18) 0.92225(5) 0.0211(3) Uani 1.0 4 d .
C62 C 0.78227(11) 0.6190(2) 0.56209(7) 0.0342(4) Uani 1.0 4 d .
C63 C 0.71208(9) 0.4762(2) 0.92278(5) 0.0259(3) Uani 1.0 4 d .
C64 C 0.56888(6) 0.15721(14) 0.61860(4) 0.01010(18) Uani 1.0 4 d .
C65 C 0.87809(6) 0.21190(13) 0.81354(4) 0.00958(18) Uani 1.0 4 d .
H15A H 0.6945 0.6620 0.7293 0.0201 Uiso 1.0 4 calc R
H15B H 0.6721 0.7766 0.7628 0.0201 Uiso 1.0 4 calc R
H15C H 0.6463 0.6038 0.7597 0.0201 Uiso 1.0 4 calc R
H16 H 0.5321 0.4471 0.6307 0.0173 Uiso 1.0 4 calc R
H19 H 0.8257 0.2009 0.8961 0.0179 Uiso 1.0 4 calc R
H20A H 0.9314 0.6875 0.8924 0.0188 Uiso 1.0 4 calc R
H20B H 0.8888 0.5918 0.9201 0.0188 Uiso 1.0 4 calc R
H20C H 0.8689 0.7653 0.9077 0.0188 Uiso 1.0 4 calc R
H21A H 0.9700 0.0326 0.8877 0.0192 Uiso 1.0 4 calc R
H21B H 1.0179 0.1258 0.8630 0.0192 Uiso 1.0 4 calc R
H21C H 1.0066 -0.0529 0.8546 0.0192 Uiso 1.0 4 calc R
H22 H 0.9797 0.4915 0.8160 0.0150 Uiso 1.0 4 calc R
H24A H 0.7923 0.3831 0.5565 0.0198 Uiso 1.0 4 calc R
H24B H 0.8501 0.4535 0.5956 0.0198 Uiso 1.0 4 calc R
H26A H 0.9427 -0.1745 0.7223 0.0200 Uiso 1.0 4 calc R
H26B H 0.9807 -0.3158 0.7499 0.0200 Uiso 1.0 4 calc R
H26C H 1.0089 -0.1469 0.7616 0.0200 Uiso 1.0 4 calc R
H32A H 0.8793 -0.2578 0.7734 0.0158 Uiso 1.0 4 calc R
H32B H 0.9454 -0.2304 0.8127 0.0158 Uiso 1.0 4 calc R
H33 H 1.0047 0.2208 1.0261 0.0257 Uiso 1.0 4 calc R
H34A H 0.5411 0.0036 0.8077 0.0173 Uiso 1.0 4 calc R
H34B H 0.4757 0.0089 0.7669 0.0173 Uiso 1.0 4 calc R
H35A H 0.6819 0.3089 0.5381 0.0198 Uiso 1.0 4 calc R
H35B H 0.6110 0.3095 0.5530 0.0198 Uiso 1.0 4 calc R
H35C H 0.6573 0.1591 0.5588 0.0198 Uiso 1.0 4 calc R
H36 H 0.6017 -0.4055 0.5701 0.0243 Uiso 1.0 4 calc R
H37 H 1.0833 0.6149 0.8179 0.0202 Uiso 1.0 4 calc R
H39 H 0.8136 0.0787 0.9595 0.0241 Uiso 1.0 4 calc R
H41 H 0.9040 0.0884 1.0249 0.0284 Uiso 1.0 4 calc R
H42 H 0.3531 0.4689 0.5343 0.0241 Uiso 1.0 4 calc R
H43 H 0.6690 -0.0474 0.6527 0.0180 Uiso 1.0 4 calc R
H44 H 0.6829 -0.2964 0.6307 0.0223 Uiso 1.0 4 calc R
H46 H 1.0770 0.3782 0.9875 0.0222 Uiso 1.0 4 calc R
H47 H 0.3680 0.2196 0.5132 0.0216 Uiso 1.0 4 calc R
H48A H 0.6737 0.8144 0.8658 0.0253 Uiso 1.0 4 calc R
H48B H 0.7061 0.9743 0.8846 0.0253 Uiso 1.0 4 calc R
H48C H 0.7418 0.8189 0.9047 0.0253 Uiso 1.0 4 calc R
H49A H 0.4478 0.0396 0.6968 0.0179 Uiso 1.0 4 calc R
H49B H 0.4839 0.0231 0.6570 0.0179 Uiso 1.0 4 calc R
H49C H 0.4520 0.1830 0.6663 0.0179 Uiso 1.0 4 calc R
H50A H 0.5173 0.2596 0.8267 0.0207 Uiso 1.0 4 calc R
H50B H 0.4521 0.1533 0.8258 0.0207 Uiso 1.0 4 calc R
H50C H 0.4521 0.2652 0.7857 0.0207 Uiso 1.0 4 calc R
H51 H 0.4369 -0.0238 0.5240 0.0186 Uiso 1.0 4 calc R
H52A H 0.7442 -0.0265 0.7218 0.0207 Uiso 1.0 4 calc R
H52B H 0.8070 -0.1252 0.7135 0.0207 Uiso 1.0 4 calc R
H52C H 0.7931 0.0422 0.6932 0.0207 Uiso 1.0 4 calc R
H53A H 0.7361 0.9229 0.8171 0.0179 Uiso 1.0 4 calc R
H53B H 0.8042 0.9291 0.8561 0.0179 Uiso 1.0 4 calc R
H55A H 0.7114 0.2090 0.8245 0.0184 Uiso 1.0 4 calc R
H55B H 0.6426 0.1664 0.8391 0.0184 Uiso 1.0 4 calc R
H55C H 0.6563 0.3384 0.8270 0.0184 Uiso 1.0 4 calc R
H56 H 0.5065 -0.2670 0.5333 0.0217 Uiso 1.0 4 calc R
H58A H 0.8453 0.5114 0.7168 0.0232 Uiso 1.0 4 calc R
H58B H 0.8451 0.6151 0.6751 0.0232 Uiso 1.0 4 calc R
H58C H 0.8854 0.4563 0.6814 0.0232 Uiso 1.0 4 calc R
H59 H 1.1706 0.6321 0.8847 0.0247 Uiso 1.0 4 calc R
H60 H 0.4353 0.5829 0.5937 0.0221 Uiso 1.0 4 calc R
H61 H 1.1522 0.5272 0.9486 0.0253 Uiso 1.0 4 calc R
H62A H 0.7335 0.6229 0.5469 0.0411 Uiso 1.0 4 calc R
H62B H 0.8104 0.6430 0.5415 0.0411 Uiso 1.0 4 calc R
H62C H 0.7915 0.6933 0.5860 0.0411 Uiso 1.0 4 calc R
H63A H 0.6737 0.5451 0.9092 0.0311 Uiso 1.0 4 calc R
H63B H 0.7400 0.4581 0.9013 0.0311 Uiso 1.0 4 calc R

loop_
_atom_site_aniso_label
_atom_site_aniso_U_11
_atom_site_aniso_U_22
_atom_site_aniso_U_33
_atom_site_aniso_U_12
_atom_site_aniso_U_13
_atom_site_aniso_U_23
Zn1 0.00732(6) 0.01111(6) 0.00797(6) 0.00037(4) -0.00026(4) -0.00137(4)
Cl1 0.02904(19) 0.0327(2) 0.02731(18) -0.00409(15) -0.00796(14) -0.00117(15)
Cl2 0.02865(18) 0.02579(17) 0.03040(18) -0.00598(14) 0.01121(14) -0.00241(14)
N1 0.0090(4) 0.0134(4) 0.0075(4) -0.0002(4) 0.0007(3) -0.0003(3)
N2 0.0091(4) 0.0111(4) 0.0098(4) 0.0008(3) -0.0006(3) -0.0023(3)
N67 0.0080(4) 0.0132(4) 0.0096(4) -0.0009(4) 0.0014(3) -0.0011(4)
N68 0.0086(4) 0.0107(4) 0.0103(4) 0.0009(3) -0.0006(3) -0.0016(3)
C3 0.0094(5) 0.0131(5) 0.0131(5) -0.0003(4) 0.0028(4) -0.0006(4)
C4 0.0084(5) 0.0117(5) 0.0087(4) 0.0006(4) -0.0000(4) -0.0018(4)
C5 0.0076(5) 0.0117(5) 0.0086(4) -0.0009(4) 0.0009(4) -0.0012(4)
C6 0.0112(5) 0.0106(5) 0.0130(5) 0.0010(4) 0.0041(4) -0.0017(4)
C7 0.0087(5) 0.0114(5) 0.0112(5) -0.0000(4) 0.0004(4) -0.0011(4)
C8 0.0093(5) 0.0115(5) 0.0109(5) -0.0011(4) 0.0023(4) -0.0008(4)
C9 0.0105(5) 0.0137(5) 0.0095(5) -0.0002(4) 0.0012(4) -0.0014(4)
C10 0.0090(5) 0.0113(5) 0.0102(5) 0.0014(4) 0.0019(4) -0.0002(4)
C11 0.0155(5) 0.0156(5) 0.0099(5) -0.0040(4) 0.0037(4) -0.0028(4)
C12 0.0105(5) 0.0205(6) 0.0085(5) -0.0015(4) 0.0010(4) 0.0004(4)
C13 0.0071(4) 0.0109(5) 0.0088(4) -0.0003(4) 0.0011(4) -0.0013(4)
C14 0.0104(5) 0.0108(5) 0.0118(5) 0.0002(4) 0.0012(4) -0.0028(4)
C15 0.0130(5) 0.0164(6) 0.0183(6) 0.0035(4) -0.0012(4) 0.0010(5)
C16 0.0132(5) 0.0154(5) 0.0142(5) 0.0015(4) 0.0025(4) 0.0000(4)
C17 0.0127(5) 0.0131(5) 0.0091(5) -0.0014(4) 0.0031(4) -0.0016(4)
C18 0.0106(5) 0.0097(5) 0.0121(5) 0.0009(4) 0.0027(4) -0.0008(4)
C19 0.0119(5) 0.0196(6) 0.0133(5) -0.0016(4) 0.0032(4) -0.0003(4)
C20 0.0157(6) 0.0162(5) 0.0131(5) 0.0008(5) -0.0003(4) -0.0065(4)
C21 0.0138(5) 0.0162(5) 0.0151(5) 0.0056(4) -0.0024(4) -0.0013(4)
C22 0.0106(5) 0.0125(5) 0.0137(5) 0.0011(4) 0.0015(4) 0.0009(4)
C23 0.0086(5) 0.0099(5) 0.0081(4) 0.0004(4) 0.0006(4) -0.0009(4)
C24 0.0157(6) 0.0206(6) 0.0156(5) -0.0009(5) 0.0084(5) 0.0020(5)
C25 0.0114(5) 0.0127(5) 0.0112(5) -0.0007(4) 0.0035(4) 0.0005(4)
C26 0.0181(6) 0.0148(5) 0.0186(6) 0.0025(5) 0.0073(5) -0.0009(5)
C27 0.0112(5) 0.0129(5) 0.0087(5) 0.0013(4) 0.0022(4) 0.0001(4)
C28 0.0137(5) 0.0219(6) 0.0093(5) -0.0008(5) 0.0003(4) -0.0006(4)
C29 0.0077(5) 0.0103(5) 0.0088(4) 0.0002(4) 0.0005(4) -0.0016(4)
C30 0.0098(5) 0.0150(5) 0.0083(4) -0.0001(4) 0.0022(4) -0.0002(4)
C31 0.0116(5) 0.0123(5) 0.0086(4) 0.0012(4) 0.0030(4) -0.0001(4)
C32 0.0154(5) 0.0098(5) 0.0147(5) 0.0017(4) 0.0043(4) -0.0001(4)
C33 0.0205(6) 0.0326(8) 0.0100(5) -0.0009(6) 0.0014(5) 0.0024(5)
C34 0.0150(5) 0.0152(5) 0.0143(5) -0.0010(4) 0.0062(4) 0.0022(4)
C35 0.0193(6) 0.0218(6) 0.0086(5) -0.0037(5) 0.0040(4) -0.0022(4)
C36 0.0288(7) 0.0135(5) 0.0211(6) -0.0011(5) 0.0114(6) -0.0039(5)
C37 0.0135(5) 0.0170(6) 0.0201(6) -0.0014(5) 0.0045(5) 0.0027(5)
C38 0.0090(5) 0.0115(5) 0.0126(5) 0.0015(4) 0.0017(4) -0.0007(4)
C39 0.0173(6) 0.0274(7) 0.0170(6) -0.0030(5) 0.0068(5) 0.0026(5)
C40 0.0109(5) 0.0131(5) 0.0117(5) 0.0013(4) 0.0046(4) 0.0008(4)
C41 0.0234(7) 0.0349(8) 0.0140(6) -0.0021(6) 0.0068(5) 0.0051(5)
C42 0.0135(6) 0.0296(7) 0.0162(6) 0.0070(5) 0.0018(5) 0.0049(5)
C43 0.0155(6) 0.0148(5) 0.0143(5) 0.0016(4) 0.0027(4) -0.0018(4)
C44 0.0222(6) 0.0150(6) 0.0201(6) 0.0042(5) 0.0081(5) -0.0002(5)
C45 0.0086(5) 0.0110(5) 0.0078(4) -0.0001(4) 0.0014(4) -0.0011(4)
C46 0.0148(6) 0.0263(7) 0.0114(5) -0.0040(5) -0.0029(4) -0.0003(5)
C47 0.0111(5) 0.0300(7) 0.0116(5) 0.0010(5) 0.0003(4) 0.0004(5)
C48 0.0254(7) 0.0176(6) 0.0242(6) 0.0052(5) 0.0138(6) -0.0005(5)
C49 0.0098(5) 0.0198(6) 0.0145(5) -0.0038(4) 0.0017(4) -0.0013(4)
C50 0.0170(6) 0.0204(6) 0.0158(5) 0.0008(5) 0.0069(5) 0.0001(5)
C51 0.0138(5) 0.0213(6) 0.0101(5) -0.0043(5) 0.0005(4) -0.0039(4)
C52 0.0165(6) 0.0161(6) 0.0160(5) 0.0001(5) -0.0024(5) -0.0066(5)
C53 0.0178(6) 0.0107(5) 0.0174(5) 0.0025(4) 0.0063(5) -0.0011(4)
C54 0.0102(5) 0.0183(6) 0.0135(5) -0.0030(4) -0.0014(4) -0.0014(4)
C55 0.0157(6) 0.0209(6) 0.0085(5) 0.0017(5) 0.0010(4) 0.0005(4)
C56 0.0240(7) 0.0165(6) 0.0148(5) -0.0058(5) 0.0067(5) -0.0060(5)
C57 0.0105(5) 0.0111(5) 0.0108(5) -0.0005(4) 0.0024(4) -0.0027(4)
C58 0.0129(6) 0.0268(7) 0.0182(6) -0.0076(5) 0.0035(5) -0.0028(5)
C59 0.0127(6) 0.0215(6) 0.0257(7) -0.0065(5) 0.0012(5) 0.0011(5)
C60 0.0160(6) 0.0201(6) 0.0191(6) 0.0060(5) 0.0044(5) 0.0028(5)
C61 0.0126(6) 0.0261(7) 0.0208(6) -0.0062(5) -0.0031(5) -0.0005(5)
C62 0.0419(10) 0.0283(8) 0.0412(10) 0.0063(7) 0.0271(8) 0.0167(7)
C63 0.0293(8) 0.0279(7) 0.0183(6) -0.0074(6) 0.0014(6) 0.0001(6)
C64 0.0094(5) 0.0131(5) 0.0077(4) -0.0011(4) 0.0018(4) -0.0013(4)
C65 0.0081(5) 0.0105(5) 0.0094(4) 0.0006(4) 0.0004(4) -0.0012(4)

loop_
_atom_type_symbol
_atom_type_description
_atom_type_scat_dispersion_real
_atom_type_scat_dispersion_imag
_atom_type_scat_source
C C 0.0000 0.0000
;
International Tables for Crystallography
(1992, Vol. C, Tables 4.2.6.8 and 6.1.1.4)
;
H H 0.0000 0.0000
;
International Tables for Crystallography
(1992, Vol. C, Table 6.1.1.4)
;
N N 0.0000 0.0000
;
International Tables for Crystallography
(1992, Vol. C, Tables 4.2.6.8 and 6.1.1.4)
;
Zn Zn 0.0000 0.0000
;
International Tables for Crystallography
(1992, Vol. C, Tables 4.2.6.8 and 6.1.1.4)
;
Cl Cl 0.0000 0.0000
;
International Tables for Crystallography
(1992, Vol. C, Tables 4.2.6.8 and 6.1.1.4)
;

loop_
_geom_angle_atom_site_label_1
_geom_angle_atom_site_label_2
_geom_angle_atom_site_label_3
_geom_angle
_geom_angle_publ_flag
N1 Zn1 N2 115.17(5) yes
N1 Zn1 N67 92.82(4) yes
N1 Zn1 N68 116.53(5) yes
N2 Zn1 N67 117.53(5) yes
N2 Zn1 N68 93.24(4) yes
N67 Zn1 N68 123.51(5) yes
Zn1 N1 C5 126.30(9) yes
Zn1 N1 C27 125.87(7) yes
C5 N1 C27 107.63(10) yes
Zn1 N2 C14 126.17(7) yes
Zn1 N2 C65 126.28(8) yes
C14 N2 C65 107.44(9) yes
Zn1 N67 C3 126.08(8) yes
Zn1 N67 C45 124.67(9) yes
C3 N67 C45 107.48(10) yes
Zn1 N68 C29 126.24(8) yes
Zn1 N68 C38 125.88(7) yes
C29 N68 C38 107.74(10) yes
N67 C3 C40 111.30(10) yes
N67 C3 C58 121.77(12) yes
C40 C3 C58 126.93(13) yes
C7 C4 C9 120.46(10) yes
C7 C4 C13 119.42(11) yes
C9 C4 C13 120.12(11) yes
N1 C5 C8 107.91(11) yes
N1 C5 C23 122.80(11) yes
C8 C5 C23 129.25(10) yes
C38 C6 C53 125.90(10) yes
C38 C6 C57 106.79(11) yes
C53 C6 C57 127.30(10) yes
C4 C7 C22 122.08(10) yes
C4 C7 C54 119.83(12) yes
C22 C7 C54 118.08(11) yes
C5 C8 C25 106.58(10) yes
C5 C8 C49 129.58(11) yes
C25 C8 C49 123.58(12) yes
C4 C9 C19 122.54(10) yes
C4 C9 C28 119.38(11) yes
C19 C9 C28 118.06(12) yes
C18 C10 C21 123.26(11) yes
C18 C10 C65 106.67(10) yes
C21 C10 C65 130.07(11) yes
C17 C11 C51 119.52(12) yes
C17 C11 C56 118.64(11) yes
C51 C11 C56 121.84(11) yes
C30 C12 C47 118.85(12) yes
C30 C12 C51 119.57(11) yes
C47 C12 C51 121.58(11) yes
C4 C13 C29 116.17(10) yes
C4 C13 C65 116.11(10) yes
C29 C13 C65 127.72(10) yes
N2 C14 C18 111.46(10) yes
N2 C14 C52 121.14(10) yes
C18 C14 C52 127.37(11) yes
C30 C16 C60 121.04(11) yes
C11 C17 C43 118.30(11) yes
C11 C17 C64 119.53(11) yes
C43 C17 C64 122.17(10) yes
C10 C18 C14 106.56(10) yes
C10 C18 C32 128.42(10) yes
C14 C18 C32 124.97(10) yes
C9 C19 C39 120.98(11) yes
C7 C22 C37 121.33(11) yes
C5 C23 C45 127.55(11) yes
C5 C23 C64 115.54(11) yes
C45 C23 C64 116.86(12) yes
C40 C24 C62 114.21(14) yes
C8 C25 C27 106.56(12) yes
C8 C25 C34 128.77(11) yes
C27 C25 C34 124.67(11) yes
N1 C27 C25 111.29(10) yes
N1 C27 C55 121.31(11) yes
C25 C27 C55 127.36(13) yes
C9 C28 C33 118.90(13) yes
C9 C28 C46 119.53(12) yes
C33 C28 C46 121.56(11) yes
N68 C29 C13 123.40(11) yes
N68 C29 C57 107.69(10) yes
C13 C29 C57 128.91(10) yes
C12 C30 C16 118.47(11) yes
C12 C30 C64 119.60(11) yes
C16 C30 C64 121.91(11) yes
C35 C31 C40 123.21(12) yes
C35 C31 C45 130.03(11) yes
C40 C31 C45 106.73(10) yes
C18 C32 C26 114.44(11) yes
C28 C33 C41 121.26(12) yes
C25 C34 C50 113.11(11) yes
C44 C36 C56 120.44(13) yes
C22 C37 C59 120.52(14) yes
N68 C38 C6 111.06(10) yes
N68 C38 C15 120.89(11) yes
C6 C38 C15 128.02(11) yes
C19 C39 C41 120.54(15) yes
C3 C40 C24 125.00(11) yes
C3 C40 C31 106.55(12) yes
C24 C40 C31 128.41(11) yes
C33 C41 C39 120.23(15) yes
C47 C42 C60 120.29(12) yes
C17 C43 C44 121.12(11) yes
C36 C44 C43 120.36(13) yes
N67 C45 C23 123.32(12) yes
N67 C45 C31 107.94(10) yes
C23 C45 C31 128.73(10) yes
C28 C46 C54 121.45(11) yes
C12 C47 C42 120.85(11) yes
C11 C51 C12 121.33(11) yes
C6 C53 C48 113.17(11) yes
C7 C54 C46 119.31(12) yes
C7 C54 C61 118.72(12) yes
C46 C54 C61 121.97(11) yes
C11 C56 C36 121.13(12) yes
C6 C57 C20 122.91(11) yes
C6 C57 C29 106.71(10) yes
C20 C57 C29 130.31(11) yes
C37 C59 C61 119.97(14) yes
C16 C60 C42 120.50(14) yes
C54 C61 C59 121.37(12) yes
Cl1 C63 Cl2 111.54(9) yes
C17 C64 C23 119.18(10) yes
C17 C64 C30 120.44(10) yes
C23 C64 C30 120.36(11) yes
N2 C65 C10 107.85(10) yes
N2 C65 C13 122.98(10) yes
C10 C65 C13 129.11(10) yes
C38 C15 H15A 109.458 no
C38 C15 H15B 109.483 no
C38 C15 H15C 109.483 no
H15A C15 H15B 109.454 no
H15A C15 H15C 109.464 no
H15B C15 H15C 109.485 no
C30 C16 H16 119.490 no
C60 C16 H16 119.474 no
C9 C19 H19 119.519 no
C39 C19 H19 119.500 no
C57 C20 H20A 109.461 no
C57 C20 H20B 109.464 no
C57 C20 H20C 109.466 no
H20A C20 H20B 109.472 no
H20A C20 H20C 109.479 no
H20B C20 H20C 109.484 no
C10 C21 H21A 109.467 no
C10 C21 H21B 109.477 no
C10 C21 H21C 109.475 no
H21A C21 H21B 109.459 no
H21A C21 H21C 109.472 no
H21B C21 H21C 109.479 no
C7 C22 H22 119.335 no
C37 C22 H22 119.339 no
C40 C24 H24A 108.693 no
C40 C24 H24B 108.702 no
C62 C24 H24A 108.707 no
C62 C24 H24B 108.708 no
H24A C24 H24B 107.624 no
C32 C26 H26A 109.471 no
C32 C26 H26B 109.473 no
C32 C26 H26C 109.468 no
H26A C26 H26B 109.480 no
H26A C26 H26C 109.472 no
H26B C26 H26C 109.462 no
C18 C32 H32A 108.653 no
C18 C32 H32B 108.646 no
C26 C32 H32A 108.657 no
C26 C32 H32B 108.646 no
H32A C32 H32B 107.593 no
C28 C33 H33 119.367 no
C41 C33 H33 119.375 no
C25 C34 H34A 108.959 no
C25 C34 H34B 108.951 no
C50 C34 H34A 108.953 no
C50 C34 H34B 108.963 no
H34A C34 H34B 107.769 no
C31 C35 H35A 109.468 no
C31 C35 H35B 109.461 no
C31 C35 H35C 109.464 no
H35A C35 H35B 109.479 no
H35A C35 H35C 109.469 no
H35B C35 H35C 109.487 no
C44 C36 H36 119.773 no
C56 C36 H36 119.782 no
C22 C37 H37 119.740 no
C59 C37 H37 119.737 no
C19 C39 H39 119.717 no
C41 C39 H39 119.739 no
C33 C41 H41 119.884 no
C39 C41 H41 119.889 no
C47 C42 H42 119.858 no
C60 C42 H42 119.850 no
C17 C43 H43 119.439 no
C44 C43 H43 119.445 no
C36 C44 H44 119.822 no
C43 C44 H44 119.818 no
C28 C46 H46 119.275 no
C54 C46 H46 119.274 no
C12 C47 H47 119.578 no
C42 C47 H47 119.574 no
C53 C48 H48A 109.482 no
C53 C48 H48B 109.477 no
C53 C48 H48C 109.466 no
H48A C48 H48B 109.476 no
H48A C48 H48C 109.459 no
H48B C48 H48C 109.467 no
C8 C49 H49A 109.466 no
C8 C49 H49B 109.483 no
C8 C49 H49C 109.469 no
H49A C49 H49B 109.475 no
H49A C49 H49C 109.467 no
H49B C49 H49C 109.467 no
C34 C50 H50A 109.479 no
C34 C50 H50B 109.474 no
C34 C50 H50C 109.479 no
H50A C50 H50B 109.468 no
H50A C50 H50C 109.460 no
H50B C50 H50C 109.467 no
C11 C51 H51 119.335 no
C12 C51 H51 119.333 no
C14 C52 H52A 109.466 no
C14 C52 H52B 109.471 no
C14 C52 H52C 109.473 no
H52A C52 H52B 109.465 no
H52A C52 H52C 109.467 no
H52B C52 H52C 109.486 no
C6 C53 H53A 108.942 no
C6 C53 H53B 108.944 no
C48 C53 H53A 108.945 no
C48 C53 H53B 108.932 no
H53A C53 H53B 107.766 no
C27 C55 H55A 109.466 no
C27 C55 H55B 109.474 no
C27 C55 H55C 109.470 no
H55A C55 H55B 109.475 no
H55A C55 H55C 109.460 no
H55B C55 H55C 109.483 no
C11 C56 H56 119.429 no
C36 C56 H56 119.436 no
C3 C58 H58A 109.475 no
C3 C58 H58B 109.472 no
C3 C58 H58C 109.464 no
H58A C58 H58B 109.467 no
H58A C58 H58C 109.476 no
H58B C58 H58C 109.473 no
C37 C59 H59 120.023 no
C61 C59 H59 120.008 no
C16 C60 H60 119.749 no
C42 C60 H60 119.754 no
C54 C61 H61 119.307 no
C59 C61 H61 119.323 no
C24 C62 H62A 109.478 no
C24 C62 H62B 109.467 no
C24 C62 H62C 109.465 no
H62A C62 H62B 109.471 no
H62A C62 H62C 109.475 no
H62B C62 H62C 109.472 no
Cl1 C63 H63A 109.307 no
Cl1 C63 H63B 109.320 no
Cl2 C63 H63A 109.307 no
Cl2 C63 H63B 109.317 no
H63A C63 H63B 107.977 no

loop_
_geom_bond_atom_site_label_1
_geom_bond_atom_site_label_2
_geom_bond_distance
_geom_bond_publ_flag
Zn1 N1 1.9771(10) yes
Zn1 N2 1.9864(10) yes
Zn1 N67 1.9811(10) yes
Zn1 N68 1.9684(10) yes
Cl1 C63 1.7592(16) yes
Cl2 C63 1.7596(19) yes
N1 C5 1.3998(14) yes
N1 C27 1.3340(17) yes
N2 C14 1.3337(16) yes
N2 C65 1.4011(14) yes
N67 C3 1.3388(17) yes
N67 C45 1.4035(14) yes
N68 C29 1.4003(14) yes
N68 C38 1.3393(16) yes
C3 C40 1.4179(17) yes
C3 C58 1.4887(18) yes
C4 C7 1.4038(17) yes
C4 C9 1.4066(19) yes
C4 C13 1.4975(15) yes
C5 C8 1.4476(18) yes
C5 C23 1.4061(19) yes
C6 C38 1.4140(16) yes
C6 C53 1.5006(17) yes
C6 C57 1.3888(16) yes
C7 C22 1.4253(19) yes
C7 C54 1.4342(15) yes
C8 C25 1.3882(18) yes
C8 C49 1.5004(16) yes
C9 C19 1.4289(19) yes
C9 C28 1.4359(16) yes
C10 C18 1.3841(16) yes
C10 C21 1.5014(16) yes
C10 C65 1.4495(16) yes
C11 C17 1.4341(16) yes
C11 C51 1.3954(18) yes
C11 C56 1.4294(19) yes
C12 C30 1.4344(16) yes
C12 C47 1.4304(18) yes
C12 C51 1.3928(19) yes
C13 C29 1.4135(16) yes
C13 C65 1.4050(17) yes
C14 C18 1.4201(15) yes
C14 C52 1.4909(16) yes
C15 C38 1.4908(16) yes
C16 C30 1.4206(18) yes
C16 C60 1.3677(18) yes
C17 C43 1.4247(17) yes
C17 C64 1.4079(18) yes
C18 C32 1.4991(17) yes
C19 C39 1.369(2) yes
C20 C57 1.5010(16) yes
C22 C37 1.3648(19) yes
C23 C45 1.4102(18) yes
C23 C64 1.4978(16) yes
C24 C40 1.501(2) yes
C24 C62 1.523(3) yes
C25 C27 1.4208(16) yes
C25 C34 1.501(2) yes
C26 C32 1.524(2) yes
C27 C55 1.4898(17) yes
C28 C33 1.428(2) yes
C28 C46 1.396(2) yes
C29 C57 1.4453(17) yes
C30 C64 1.4050(16) yes
C31 C35 1.5021(17) yes
C31 C40 1.3918(17) yes
C31 C45 1.4434(19) yes
C33 C41 1.354(3) yes
C34 C50 1.530(2) yes
C36 C44 1.417(2) yes
C36 C56 1.355(2) yes
C37 C59 1.4196(19) yes
C39 C41 1.422(2) yes
C42 C47 1.360(3) yes
C42 C60 1.4216(18) yes
C43 C44 1.367(2) yes
C46 C54 1.3918(19) yes
C48 C53 1.526(3) yes
C54 C61 1.4285(19) yes
C59 C61 1.359(3) yes
C15 H15A 0.960 no
C15 H15B 0.960 no
C15 H15C 0.960 no
C16 H16 0.930 no
C19 H19 0.930 no
C20 H20A 0.960 no
C20 H20B 0.960 no
C20 H20C 0.960 no
C21 H21A 0.960 no
C21 H21B 0.960 no
C21 H21C 0.960 no
C22 H22 0.930 no
C24 H24A 0.970 no
C24 H24B 0.970 no
C26 H26A 0.960 no
C26 H26B 0.960 no
C26 H26C 0.960 no
C32 H32A 0.970 no
C32 H32B 0.970 no
C33 H33 0.930 no
C34 H34A 0.970 no
C34 H34B 0.970 no
C35 H35A 0.960 no
C35 H35B 0.960 no
C35 H35C 0.960 no
C36 H36 0.930 no
C37 H37 0.930 no
C39 H39 0.930 no
C41 H41 0.930 no
C42 H42 0.930 no
C43 H43 0.930 no
C44 H44 0.930 no
C46 H46 0.930 no
C47 H47 0.930 no
C48 H48A 0.960 no
C48 H48B 0.960 no
C48 H48C 0.960 no
C49 H49A 0.960 no
C49 H49B 0.960 no
C49 H49C 0.960 no
C50 H50A 0.960 no
C50 H50B 0.960 no
C50 H50C 0.960 no
C51 H51 0.930 no
C52 H52A 0.960 no
C52 H52B 0.960 no
C52 H52C 0.960 no
C53 H53A 0.970 no
C53 H53B 0.970 no
C55 H55A 0.960 no
C55 H55B 0.960 no
C55 H55C 0.960 no
C56 H56 0.930 no
C58 H58A 0.960 no
C58 H58B 0.960 no
C58 H58C 0.960 no
C59 H59 0.930 no
C60 H60 0.930 no
C61 H61 0.930 no
C62 H62A 0.960 no
C62 H62B 0.960 no
C62 H62C 0.960 no
C63 H63A 0.970 no
C63 H63B 0.970 no

loop_
_geom_contact_atom_site_label_1
_geom_contact_atom_site_label_2
_geom_contact_distance
_geom_contact_publ_flag
_geom_contact_site_symmetry_2
Zn1 C13 3.3680(11) no .
Zn1 C15 3.2736(14) no .
Zn1 C23 3.3574(11) no .
Zn1 C52 3.2934(14) no .
Zn1 C55 3.2880(15) no .
Zn1 C58 3.3249(17) no .
N1 C45 3.0266(17) no .
N2 C29 3.0331(16) no .
N67 C5 3.0388(17) no .
N68 C55 3.4682(18) no .
N68 C65 3.0444(15) no .
C3 C23 3.5616(17) no .
C3 C62 3.455(3) no .
C4 C10 2.9867(17) no .
C4 C20 2.9797(18) no .
C4 C21 2.9759(18) no .
C4 C46 2.8141(16) no .
C4 C57 2.9897(16) no .
C5 C16 3.5212(16) no .
C5 C17 3.2900(17) no .
C5 C30 3.3174(16) no .
C5 C43 3.4807(18) no .
C7 C20 3.1789(19) no .
C7 C21 3.3982(17) no .
C7 C28 2.8229(19) no .
C7 C29 3.2751(16) no .
C7 C57 3.5233(16) no .
C7 C59 2.8269(19) no .
C7 C65 3.3550(16) no .
C8 C30 3.5624(18) no .
C8 C50 3.589(2) no .
C8 C64 2.9798(19) no .
C9 C10 3.5128(18) no .
C9 C20 3.4380(18) no .
C9 C21 3.2018(19) no .
C9 C29 3.3722(16) no .
C9 C41 2.827(2) no .
C9 C54 2.8306(18) no .
C9 C65 3.2743(17) no .
C10 C26 3.5466(19) no .
C11 C30 2.8267(18) no .
C11 C44 2.8125(19) no .
C12 C17 2.8270(16) no .
C12 C60 2.811(2) no .
C13 C14 3.5476(17) no .
C13 C19 2.9281(19) no .
C13 C20 3.3049(18) no .
C13 C21 3.3037(18) no .
C13 C22 2.8982(17) no .
C13 C38 3.5665(16) no .
C14 C26 3.3965(19) no .
C15 C53 3.2137(17) no .
C16 C23 2.9144(17) no .
C16 C45 3.5607(18) no .
C16 C47 2.8019(17) no .
C16 C49 3.5738(19) no .
C17 C35 3.311(2) no .
C17 C36 2.8193(19) no .
C17 C45 3.3165(16) no .
C17 C49 3.4581(19) no .
C19 C33 2.7986(17) no .
C19 C65 3.4279(19) no .
C20 C53 3.1144(18) no .
C21 C32 3.1408(17) no .
C22 C29 3.4316(17) no .
C22 C61 2.7917(17) no .
C22 C65 3.5753(17) no .
C23 C27 3.5490(18) no .
C23 C35 3.2929(19) no .
C23 C43 2.8989(18) no .
C23 C49 3.2995(18) no .
C24 C35 3.1480(19) no .
C24 C58 3.174(2) no .
C27 C50 3.286(2) no .
C28 C39 2.811(3) no .
C30 C35 3.345(2) no .
C30 C42 2.8216(18) no .
C30 C45 3.3580(16) no .
C30 C49 3.1370(19) no .
C31 C62 3.488(3) no .
C31 C64 2.9978(18) no .
C32 C52 3.1845(17) no .
C34 C49 3.1620(17) no .
C34 C55 3.1798(19) no .
C35 C64 2.980(2) no .
C37 C54 2.812(2) no .
C38 C48 3.519(2) no .
C43 C45 3.4804(17) no .
C43 C56 2.7946(17) no .
C48 C57 3.382(2) no .
C49 C64 2.9815(19) no .
C50 C55 3.503(2) no .
C51 C64 2.8157(17) no .
Cl2 C55 3.5692(14) no .
Cl2 C60 3.5566(15) no 2_646
C6 C32 3.508(2) no 1_565
C15 C50 3.3971(18) no 2_656
C16 C36 3.400(2) no 1_565
C18 C53 3.577(2) no 1_545
C22 C26 3.5038(19) no 2_756
C22 C32 3.4951(17) no 1_565
C24 C59 3.576(2) no 2_746
C26 C22 3.5038(19) no 2_746
C32 C6 3.508(2) no 1_545
C32 C22 3.4951(17) no 1_545
C32 C57 3.4703(19) no 1_545
C36 C16 3.400(2) no 1_545
C36 C60 3.572(3) no 1_545
C40 C59 3.5446(19) no 2_746
C42 C48 3.473(3) no 2_646
C47 C56 3.407(2) no 3_656
C48 C42 3.473(3) no 2_656
C49 C50 3.482(2) no 2_646
C50 C15 3.3971(18) no 2_646
C50 C49 3.482(2) no 2_656
C51 C51 3.436(2) no 3_656
C53 C18 3.577(2) no 1_565
C55 Cl2 3.5692(14) no .
C56 C47 3.407(2) no 3_656
C56 C60 3.420(3) no 1_545
C57 C32 3.4703(19) no 1_565
C59 C24 3.576(2) no 2_756
C59 C40 3.5446(19) no 2_756
C60 Cl2 3.5566(15) no 2_656
C60 C36 3.572(3) no 1_565
C60 C56 3.420(3) no 1_565
Zn1 H15A 3.0672 no .
Zn1 H15C 3.2148 no .
Zn1 H52A 3.1401 no .
Zn1 H52C 3.1787 no .
Zn1 H55A 2.9030 no .
Zn1 H55C 3.4476 no .
Zn1 H58A 2.7602 no .
N1 H15C 3.1760 no .
N1 H52A 3.0474 no .
N1 H55A 2.6173 no .
N1 H55B 3.2163 no .
N1 H55C 2.8200 no .
N2 H52A 2.7059 no .
N2 H52B 3.2313 no .
N2 H52C 2.7132 no .
N2 H55A 3.0679 no .
N2 H58A 3.3717 no .
N67 H15A 3.1299 no .
N67 H52C 3.0247 no .
N67 H58A 2.5246 no .
N67 H58B 3.0851 no .
N67 H58C 3.0669 no .
N68 H15A 2.6729 no .
N68 H15B 3.2325 no .
N68 H15C 2.7480 no .
N68 H55A 3.0571 no .
N68 H55C 3.1712 no .
N68 H58A 2.9064 no .
C3 H24A 3.3005 no .
C3 H24B 2.6941 no .
C3 H52C 3.4807 no .
C3 H62C 3.2758 no .
C4 H19 2.6709 no .
C4 H20A 2.8916 no .
C4 H20B 2.6463 no .
C4 H21A 2.8441 no .
C4 H21B 2.6837 no .
C4 H22 2.6537 no .
C5 H16 3.0803 no .
C5 H43 3.0224 no .
C5 H49A 3.4053 no .
C5 H49B 2.8991 no .
C5 H49C 2.9597 no .
C5 H52A 3.2931 no .
C6 H15A 3.2422 no .
C6 H15B 2.6944 no .
C6 H15C 3.1601 no .
C6 H20A 3.0909 no .
C6 H20B 3.1862 no .
C6 H20C 2.5942 no .
C6 H48A 2.7257 no .
C6 H48B 3.3398 no .
C6 H48C 2.7180 no .
C7 H20A 2.6589 no .
C7 H20B 3.0592 no .
C7 H21A 3.4788 no .
C7 H21B 2.7187 no .
C7 H37 3.2697 no .
C7 H46 3.2782 no .
C7 H61 3.3014 no .
C8 H16 3.5961 no .
C8 H34A 3.2462 no .
C8 H34B 2.7014 no .
C8 H50C 3.4760 no .
C9 H20A 3.5772 no .
C9 H20B 2.7313 no .
C9 H21A 2.6397 no .
C9 H21B 3.1473 no .
C9 H33 3.3050 no .
C9 H39 3.2728 no .
C9 H46 3.2848 no .
C10 H19 3.4599 no .
C10 H26C 3.4156 no .
C10 H32A 3.2602 no .
C10 H32B 2.6997 no .
C11 H35C 3.2784 no .
C11 H36 3.2648 no .
C11 H43 3.2950 no .
C11 H49B 3.1168 no .
C12 H16 3.2940 no .
C12 H35B 3.2306 no .
C12 H42 3.2676 no .
C12 H49B 3.2118 no .
C12 H49C 3.3448 no .
C13 H19 2.5968 no .
C13 H20A 3.3895 no .
C13 H20B 3.2412 no .
C13 H21A 3.3827 no .
C13 H21B 3.2458 no .
C13 H22 2.5554 no .
C13 H55A 3.4466 no .
C14 H26A 3.1924 no .
C14 H32A 2.7231 no .
C14 H32B 3.3210 no .
C15 H53A 2.8559 no .
C16 H35B 3.1597 no .
C16 H42 3.2541 no .
C16 H49C 2.9141 no .
C17 H35B 3.2598 no .
C17 H35C 2.7364 no .
C17 H44 3.2696 no .
C17 H49B 2.7009 no .
C17 H51 3.2833 no .
C17 H56 3.3020 no .
C18 H21A 3.0972 no .
C18 H21B 3.1805 no .
C18 H21C 2.5969 no .
C18 H26A 2.7427 no .
C18 H26B 3.3505 no .
C18 H26C 2.7418 no .
C18 H52A 3.1945 no .
C18 H52B 2.6823 no .
C18 H52C 3.2112 no .
C19 H20B 3.3756 no .
C19 H21A 2.9705 no .
C19 H41 3.2556 no .
C20 H48C 3.1558 no .
C20 H53B 2.8604 no .
C21 H26C 3.5920 no .
C21 H32B 2.7811 no .
C22 H20A 2.9712 no .
C22 H21B 3.2574 no .
C22 H59 3.2513 no .
C23 H16 2.5742 no .
C23 H35B 3.2616 no .
C23 H35C 3.3405 no .
C23 H43 2.5575 no .
C23 H49B 3.2077 no .
C23 H49C 3.4137 no .
C23 H52A 3.4987 no .
C24 H35A 2.7030 no .
C24 H58B 3.1380 no .
C24 H58C 3.1470 no .
C25 H49A 2.6099 no .
C25 H49B 3.2048 no .
C25 H49C 3.0798 no .
C25 H50A 2.7259 no .
C25 H50B 3.3426 no .
C25 H50C 2.7236 no .
C25 H55A 3.2882 no .
C25 H55B 2.7055 no .
C25 H55C 3.0934 no .
C26 H21C 3.3761 no .
C26 H52B 3.1678 no .
C27 H15C 3.5256 no .
C27 H34A 2.7741 no .
C27 H34B 3.3436 no .
C27 H50A 3.0470 no .
C27 H50C 3.5706 no .
C28 H19 3.2980 no .
C28 H20B 3.2158 no .
C28 H21A 3.1549 no .
C28 H21B 3.5851 no .
C28 H41 3.2642 no .
C29 H19 3.1810 no .
C29 H20A 2.9689 no .
C29 H20B 2.9082 no .
C29 H20C 3.4078 no .
C29 H22 2.9677 no .
C29 H55A 3.3324 no .
C29 H58A 3.5510 no .
C30 H35B 2.6752 no .
C30 H35C 3.4149 no .
C30 H47 3.3058 no .
C30 H49B 2.8277 no .
C30 H49C 2.7588 no .
C30 H51 3.2819 no .
C30 H60 3.2651 no .
C31 H24A 2.7300 no .
C31 H24B 3.2965 no .
C31 H62A 3.3244 no .
C32 H21C 2.7078 no .
C32 H52B 2.7663 no .
C33 H39 3.2380 no .
C33 H46 2.6304 no .
C34 H49A 2.7326 no .
C34 H55B 2.8054 no .
C35 H24A 2.8289 no .
C35 H62A 3.4385 no .
C36 H43 3.2532 no .
C37 H61 3.2454 no .
C38 H48A 3.3698 no .
C38 H53A 2.6832 no .
C38 H53B 3.2776 no .
C38 H55C 3.3741 no .
C38 H58A 3.5178 no .
C39 H33 3.2457 no .
C40 H35A 2.5987 no .
C40 H35B 3.1698 no .
C40 H35C 3.1243 no .
C40 H58A 3.3517 no .
C40 H58B 2.8510 no .
C40 H58C 2.8609 no .
C40 H62A 2.7370 no .
C40 H62B 3.3491 no .
C40 H62C 2.7404 no .
C41 H19 3.2609 no .
C42 H16 3.2594 no .
C43 H35C 3.1373 no .
C43 H36 3.2481 no .
C43 H49B 3.4476 no .
C43 H52A 3.1801 no .
C43 H52C 3.4318 no .
C44 H56 3.2450 no .
C45 H16 3.0902 no .
C45 H35A 3.4065 no .
C45 H35B 2.9215 no .
C45 H35C 2.9454 no .
C45 H43 3.0091 no .
C45 H52C 3.2145 no .
C46 H20B 3.5281 no .
C46 H33 2.6425 no .
C46 H61 2.6467 no .
C47 H51 2.6293 no .
C47 H60 3.2451 no .
C48 H15B 3.5441 no .
C48 H20C 3.0420 no .
C49 H34B 2.7838 no .
C50 H55B 3.1029 no .
C50 H55C 3.5615 no .
C51 H47 2.6460 no .
C51 H49B 3.3316 no .
C51 H56 2.6492 no .
C52 H26A 3.2194 no .
C52 H32A 2.9258 no .
C52 H43 2.7536 no .
C53 H15B 2.8113 no .
C53 H20C 2.6703 no .
C54 H20A 3.1799 no .
C54 H20B 3.4752 no .
C54 H21B 3.2467 no .
C54 H22 3.2929 no .
C54 H59 3.2701 no .
C55 H19 3.4989 no .
C55 H34A 3.0346 no .
C55 H50A 2.9101 no .
C56 H44 3.2385 no .
C56 H51 2.6363 no .
C57 H22 3.5024 no .
C57 H48C 3.1771 no .
C57 H53A 3.3133 no .
C57 H53B 2.7470 no .
C58 H24B 2.8519 no .
C58 H62C 3.3926 no .
C59 H22 3.2550 no .
C60 H47 3.2526 no .
C60 H49C 3.5608 no .
C61 H37 3.2391 no .
C61 H46 2.6336 no .
C62 H35A 3.2948 no .
C62 H58B 3.4104 no .
C64 H16 2.6491 no .
C64 H35B 2.7060 no .
C64 H35C 2.8232 no .
C64 H43 2.6591 no .
C64 H49B 2.5450 no .
C64 H49C 3.0191 no .
C65 H19 2.9718 no .
C65 H21A 2.9825 no .
C65 H21B 2.8969 no .
C65 H21C 3.4093 no .
C65 H22 3.1152 no .
C65 H55A 3.3694 no .
H15A H53A 3.4662 no .
H15A H58A 3.3365 no .
H15B H48A 3.1930 no .
H15B H53A 2.2289 no .
H15C H53A 3.5070 no .
H15C H55C 3.0640 no .
H16 H35B 3.3699 no .
H16 H49C 3.1122 no .
H16 H60 2.2867 no .
H19 H20B 3.5996 no .
H19 H21A 3.2454 no .
H19 H39 2.2876 no .
H19 H55A 2.7452 no .
H20A H22 3.2236 no .
H20A H53B 3.2354 no .
H20B H48C 3.4218 no .
H20C H48B 3.5857 no .
H20C H48C 2.5165 no .
H20C H53A 3.5976 no .
H20C H53B 2.2744 no .
H21A H32B 3.1939 no .
H21B H22 3.4724 no .
H21B H32B 3.5760 no .
H21C H26C 2.9986 no .
H21C H32A 3.5536 no .
H21C H32B 2.1699 no .
H22 H37 2.2819 no .
H22 H58A 3.5330 no .
H24A H35A 2.1991 no .
H24A H35B 3.5904 no .
H24A H35C 3.2921 no .
H24A H62A 2.3494 no .
H24A H62B 2.3299 no .
H24A H62C 2.8227 no .
H24B H35A 3.5747 no .
H24B H58B 2.8441 no .
H24B H58C 2.5724 no .
H24B H62A 2.8228 no .
H24B H62B 2.3326 no .
H24B H62C 2.3467 no .
H26A H32A 2.3481 no .
H26A H32B 2.8228 no .
H26A H52B 2.6460 no .
H26A H52C 3.4105 no .
H26B H32A 2.3315 no .
H26B H32B 2.3307 no .
H26C H32A 2.8229 no .
H26C H32B 2.3485 no .
H32A H52A 3.3901 no .
H32A H52B 2.3408 no .
H33 H41 2.2733 no .
H33 H46 2.4691 no .
H34A H49A 3.4872 no .
H34A H50A 2.3550 no .
H34A H50B 2.3425 no .
H34A H50C 2.8297 no .
H34A H55B 2.4374 no .
H34B H49A 2.1177 no .
H34B H49B 3.4396 no .
H34B H49C 3.3804 no .
H34B H50A 2.8297 no .
H34B H50B 2.3409 no .
H34B H50C 2.3569 no .
H35A H62A 2.8769 no .
H35C H43 3.3628 no .
H36 H44 2.3413 no .
H36 H56 2.2744 no .
H37 H59 2.3463 no .
H39 H41 2.3463 no .
H42 H47 2.2824 no .
H42 H60 2.3460 no .
H43 H44 2.2865 no .
H43 H52A 2.2899 no .
H43 H52B 2.9748 no .
H43 H52C 2.5737 no .
H44 H52B 3.4113 no .
H46 H61 2.4754 no .
H47 H51 2.4723 no .
H48A H53A 2.3494 no .
H48A H53B 2.8264 no .
H48B H53A 2.3408 no .
H48B H53B 2.3348 no .
H48C H53A 2.8266 no .
H48C H53B 2.3550 no .
H49A H50C 3.3488 no .
H50A H55B 2.5251 no .
H50A H55C 2.8079 no .
H51 H56 2.4787 no .
H58B H62C 2.7825 no .
H59 H61 2.2795 no .
Cl1 H20B 3.2010 no .
Cl1 H20C 3.5799 no .
Cl1 H46 3.1031 no 3_767
Cl1 H47 3.0687 no 2_656
Cl1 H48C 2.9393 no .
Cl1 H61 2.7546 no 3_767
Cl1 H62B 3.3097 no 4_565
Cl2 H19 3.5219 no .
Cl2 H35A 3.2693 no 4_555
Cl2 H39 3.2078 no .
Cl2 H42 3.0874 no 2_646
Cl2 H48B 3.3248 no 1_545
Cl2 H51 3.2039 no 2_656
Cl2 H55B 3.1186 no .
Cl2 H55C 3.3099 no .
Cl2 H60 2.8672 no 2_646
N1 H34B 3.3929 no 2_656
N2 H53A 3.3615 no 1_545
N2 H53B 3.4835 no 1_545
N67 H44 3.3184 no 1_565
N68 H32A 3.0619 no 1_565
C3 H44 3.0311 no 1_565
C3 H59 3.1771 no 2_746
C5 H34B 3.3718 no 2_656
C6 H32A 2.9500 no 1_565
C6 H32B 3.4487 no 1_565
C6 H63B 3.2912 no .
C8 H34A 3.5632 no 2_656
C8 H34B 3.3295 no 2_656
C8 H50A 3.5576 no 2_646
C8 H50C 3.2004 no 2_646
C10 H26B 3.4072 no 2_756
C10 H53B 3.0278 no 1_545
C11 H51 3.2310 no 3_656
C12 H56 3.1931 no 3_656
C12 H63A 3.2113 no 2_646
C14 H37 3.1973 no 2_746
C14 H53A 3.1649 no 1_545
C14 H53B 3.3630 no 1_545
C15 H34B 3.3579 no 2_656
C15 H49A 3.4235 no 2_656
C15 H50B 3.2527 no 2_656
C15 H50C 2.8162 no 2_656
C15 H52A 3.1680 no 1_565
C15 H52B 3.5134 no 1_565
C16 H34A 3.0533 no 2_656
C16 H36 3.0427 no 1_565
C16 H50B 2.9961 no 2_656
C18 H26B 3.4717 no 2_756
C18 H53A 3.4829 no 1_545
C18 H53B 3.0858 no 1_545
C19 H48B 3.5978 no 1_545
C19 H53B 3.1486 no 1_545
C19 H63B 3.1928 no .
C20 H21A 3.5770 no 1_565
C20 H32B 3.2380 no 1_565
C20 H33 2.9320 no 3_767
C20 H46 3.4703 no 3_767
C20 H63B 3.4194 no .
C21 H20A 3.4495 no 1_545
C21 H24B 3.2850 no 2_746
C21 H58C 3.2077 no 2_746
C22 H26A 2.7920 no 2_756
C22 H26B 3.2169 no 1_565
C22 H26C 3.3841 no 2_756
C22 H32B 2.7479 no 1_565
C24 H41 2.9968 no 4_554
C24 H59 2.9941 no 2_746
C25 H34B 3.3517 no 2_656
C25 H50C 3.4059 no 2_646
C26 H22 3.2364 no 1_545
C26 H22 3.0706 no 2_746
C26 H26B 3.5367 no 2_756
C26 H37 3.0719 no 1_545
C26 H37 3.5090 no 2_746
C26 H58A 3.3837 no 1_545
C26 H58B 3.3001 no 1_545
C26 H58C 3.4321 no 2_746
C27 H34B 3.3634 no 2_656
C27 H49A 3.4837 no 2_656
C27 H53A 3.2975 no 1_545
C28 H46 3.5614 no 3_767
C29 H32A 3.1096 no 1_565
C29 H32B 3.4357 no 1_565
C29 H63B 3.2286 no .
C31 H36 3.0161 no 1_565
C31 H44 3.3861 no 1_565
C31 H59 3.0396 no 2_746
C32 H20A 3.4717 no 1_545
C32 H22 3.0341 no 1_545
C32 H37 3.5324 no 1_545
C32 H58A 3.3855 no 1_545
C33 H20A 3.5241 no 3_767
C34 H15C 3.1123 no 2_646
C34 H16 3.1332 no 2_646
C34 H50C 3.5933 no 2_646
C35 H36 3.0480 no 1_565
C35 H51 3.5137 no 3_656
C35 H59 3.5880 no 2_746
C36 H16 3.0996 no 1_545
C36 H35B 3.4513 no 1_545
C36 H47 3.1896 no 3_656
C36 H50B 3.3112 no 2_646
C36 H60 3.4169 no 1_545
C36 H62A 3.1682 no 1_545
C37 H21C 3.5549 no 1_565
C37 H26A 2.9021 no 2_756
C37 H26B 3.1991 no 1_565
C37 H26C 3.5300 no 1_565
C37 H32B 3.0315 no 1_565
C37 H52C 3.0714 no 2_756
C37 H58C 3.5318 no 2_756
C38 H32A 2.9599 no 1_565
C39 H20C 3.5844 no 1_545
C39 H24A 3.5013 no 4_555
C39 H48B 3.5323 no 1_545
C39 H53B 3.5712 no 1_545
C40 H36 3.4655 no 1_565
C40 H44 3.0772 no 1_565
C40 H59 2.7233 no 2_746
C41 H24A 3.2266 no 4_555
C41 H24B 3.5388 no 4_555
C41 H62B 3.5465 no 4_555
C42 H48A 3.3005 no 2_646
C42 H48B 3.1726 no 2_646
C42 H48C 3.3707 no 2_646
C42 H62A 3.3854 no 3_666
C43 H50B 3.3262 no 2_646
C44 H15A 3.5188 no 1_545
C44 H16 3.5957 no 1_545
C44 H50B 3.0693 no 2_646
C44 H62A 3.2798 no 1_545
C44 H62C 3.2824 no 1_545
C45 H36 3.5735 no 1_565
C45 H44 3.5140 no 1_565
C46 H62B 3.5121 no 2_746
C47 H36 3.5115 no 3_656
C47 H56 3.1457 no 3_656
C47 H62A 3.3625 no 3_666
C47 H63A 3.1070 no 2_646
C48 H19 3.5310 no 1_565
C48 H39 3.3032 no 1_565
C48 H42 3.4292 no 2_656
C48 H55A 3.3462 no 1_565
C48 H55B 3.0397 no 1_565
C48 H63A 3.1360 no .
C49 H15C 3.3815 no 2_646
C49 H34A 3.5929 no 2_656
C49 H48A 3.5070 no 2_646
C49 H50A 2.8704 no 2_646
C49 H50C 3.2081 no 2_646
C49 H55C 3.3567 no 2_646
C49 H63A 3.5299 no 2_646
C50 H15A 3.3662 no 2_646
C50 H15B 3.3228 no 2_646
C50 H15C 2.9546 no 2_646
C50 H16 2.9334 no 2_646
C50 H49A 3.2689 no 2_656
C50 H49B 3.0114 no 2_656
C50 H60 3.2468 no 2_646
C51 H51 3.1897 no 3_656
C51 H56 3.3883 no 3_656
C51 H63A 3.4053 no 2_646
C52 H15A 3.3816 no 1_545
C52 H15B 3.4528 no 1_545
C52 H37 3.1639 no 2_746
C52 H53A 3.5119 no 1_545
C53 H19 3.3612 no 1_565
C53 H55A 3.0895 no 1_565
C53 H55B 3.4360 no 1_565
C55 H48B 2.9643 no 1_545
C55 H49A 3.3816 no 2_656
C55 H53A 3.0376 no 1_545
C55 H63B 3.2547 no .
C56 H47 3.1598 no 3_656
C56 H51 3.3985 no 3_656
C56 H60 3.0557 no 1_545
C57 H32A 3.0474 no 1_565
C57 H32B 3.0647 no 1_565
C57 H63B 2.9630 no .
C58 H21B 3.5323 no 2_756
C58 H21C 3.4808 no 2_756
C58 H26A 3.3603 no 1_565
C58 H26B 3.2771 no 1_565
C58 H26C 3.2370 no 2_756
C58 H32A 3.3028 no 1_565
C58 H52B 3.3826 no 1_565
C59 H24A 3.3344 no 2_756
C59 H24B 3.2671 no 2_756
C59 H52C 3.1611 no 2_756
C60 H34A 3.2493 no 2_656
C60 H36 3.4196 no 1_565
C60 H48A 3.3423 no 2_646
C60 H48B 3.2591 no 2_646
C60 H50A 3.5692 no 2_656
C60 H50B 3.3639 no 2_656
C60 H55B 3.5527 no 2_656
C60 H56 3.1385 no 1_565
C61 H24A 3.5842 no 2_756
C61 H62B 3.5991 no 2_746
C61 H62C 3.3640 no 2_746
C62 H41 3.3966 no 4_554
C62 H42 3.5609 no 3_666
C62 H44 3.2885 no 1_565
C62 H47 3.5676 no 3_666
C63 H19 3.4877 no .
C63 H47 3.5042 no 2_656
C63 H48A 3.3924 no .
C63 H48C 3.0843 no .
C63 H55C 3.1312 no .
C65 H53B 3.2682 no 1_545
H15A C44 3.5188 no 1_565
H15A C50 3.3662 no 2_656
H15A C52 3.3816 no 1_565
H15A H43 3.3964 no 1_565
H15A H44 3.0220 no 1_565
H15A H50B 2.9691 no 2_656
H15A H50C 2.9392 no 2_656
H15A H52A 2.8819 no 1_565
H15A H52B 2.9977 no 1_565
H15B C50 3.3228 no 2_656
H15B C52 3.4528 no 1_565
H15B H49A 3.5611 no 2_656
H15B H50B 3.3665 no 2_656
H15B H50C 2.5366 no 2_656
H15B H52A 2.7094 no 1_565
H15B H52B 3.4616 no 1_565
H15C C34 3.1123 no 2_656
H15C C49 3.3815 no 2_656
H15C C50 2.9546 no 2_656
H15C H34B 2.4752 no 2_656
H15C H49A 2.5928 no 2_656
H15C H49C 3.3993 no 2_656
H15C H50B 2.9013 no 2_656
H15C H50C 2.5138 no 2_656
H16 C34 3.1332 no 2_656
H16 C36 3.0996 no 1_565
H16 C44 3.5957 no 1_565
H16 C50 2.9334 no 2_656
H16 H34A 2.6910 no 2_656
H16 H34B 3.2506 no 2_656
H16 H36 2.8650 no 1_565
H16 H50A 3.2462 no 2_656
H16 H50B 2.2050 no 2_656
H19 Cl2 3.5219 no .
H19 C48 3.5310 no 1_545
H19 C53 3.3612 no 1_545
H19 C63 3.4877 no .
H19 H48B 3.0077 no 1_545
H19 H53A 3.5639 no 1_545
H19 H53B 2.6331 no 1_545
H19 H63B 2.8096 no .
H20A C21 3.4495 no 1_565
H20A C32 3.4717 no 1_565
H20A C33 3.5241 no 3_767
H20A H21A 3.0781 no 1_565
H20A H21C 3.0599 no 1_565
H20A H32B 2.6400 no 1_565
H20A H33 2.6476 no 3_767
H20B Cl1 3.2010 no .
H20B H33 2.8395 no 3_767
H20B H46 2.7836 no 3_767
H20B H63B 3.0606 no .
H20C Cl1 3.5799 no .
H20C C39 3.5844 no 1_565
H20C H21A 3.1949 no 1_565
H20C H33 2.8101 no 3_767
H20C H39 3.4440 no 1_565
H20C H46 3.3871 no 3_767
H21A C20 3.5770 no 1_545
H21A H20A 3.0781 no 1_545
H21A H20C 3.1949 no 1_545
H21A H24B 3.5087 no 2_746
H21A H33 3.3837 no 3_757
H21A H41 3.3563 no 3_757
H21A H53B 3.2873 no 1_545
H21B C58 3.5323 no 2_746
H21B H24B 2.9900 no 2_746
H21B H26A 3.3886 no 2_756
H21B H26B 3.5324 no 2_756
H21B H58B 3.1863 no 2_746
H21B H58C 2.9785 no 2_746
H21C C37 3.5549 no 1_545
H21C C58 3.4808 no 2_746
H21C H20A 3.0599 no 1_545
H21C H24B 2.8607 no 2_746
H21C H37 3.5445 no 1_545
H21C H58B 3.5636 no 2_746
H21C H58C 2.6226 no 2_746
H22 C26 3.2364 no 1_565
H22 C26 3.0706 no 2_756
H22 C32 3.0341 no 1_565
H22 H26A 2.5748 no 2_756
H22 H26B 2.6360 no 1_565
H22 H26B 3.5387 no 2_756
H22 H26C 2.7348 no 2_756
H22 H32A 3.0043 no 1_565
H22 H32B 2.4825 no 1_565
H24A C39 3.5013 no 4_554
H24A C41 3.2266 no 4_554
H24A C59 3.3344 no 2_746
H24A C61 3.5842 no 2_746
H24A H39 3.1425 no 4_554
H24A H41 2.6168 no 4_554
H24A H59 2.8042 no 2_746
H24A H61 3.2684 no 2_746
H24B C21 3.2850 no 2_756
H24B C41 3.5388 no 4_554
H24B C59 3.2671 no 2_746
H24B H21A 3.5087 no 2_756
H24B H21B 2.9900 no 2_756
H24B H21C 2.8607 no 2_756
H24B H41 2.6721 no 4_554
H24B H59 2.8828 no 2_746
H26A C22 2.7920 no 2_746
H26A C37 2.9021 no 2_746
H26A C58 3.3603 no 1_545
H26A H21B 3.3886 no 2_746
H26A H22 2.5748 no 2_746
H26A H26B 3.4511 no 2_756
H26A H37 2.7748 no 2_746
H26A H58A 3.2923 no 1_545
H26A H58B 2.7807 no 1_545
H26A H58C 3.5039 no 1_545
H26B C10 3.4072 no 2_746
H26B C18 3.4717 no 2_746
H26B C22 3.2169 no 1_545
H26B C26 3.5367 no 2_746
H26B C37 3.1991 no 1_545
H26B C58 3.2771 no 1_545
H26B H21B 3.5324 no 2_746
H26B H22 2.6360 no 1_545
H26B H22 3.5387 no 2_746
H26B H26A 3.4511 no 2_746
H26B H26C 2.8853 no 2_746
H26B H37 2.6046 no 1_545
H26B H58A 3.0001 no 1_545
H26B H58B 3.1320 no 1_545
H26B H58C 3.1484 no 1_545
H26C C22 3.3841 no 2_746
H26C C37 3.5300 no 1_545
H26C C58 3.2370 no 2_746
H26C H22 2.7348 no 2_746
H26C H26B 2.8853 no 2_756
H26C H37 2.8533 no 1_545
H26C H37 3.4980 no 2_746
H26C H58A 3.0924 no 2_746
H26C H58C 2.5362 no 2_746
H32A N68 3.0619 no 1_545
H32A C6 2.9500 no 1_545
H32A C29 3.1096 no 1_545
H32A C38 2.9599 no 1_545
H32A C57 3.0474 no 1_545
H32A C58 3.3028 no 1_545
H32A H22 3.0043 no 1_545
H32A H58A 2.6242 no 1_545
H32A H58B 3.1459 no 1_545
H32B C6 3.4487 no 1_545
H32B C20 3.2380 no 1_545
H32B C22 2.7479 no 1_545
H32B C29 3.4357 no 1_545
H32B C37 3.0315 no 1_545
H32B C57 3.0647 no 1_545
H32B H20A 2.6400 no 1_545
H32B H22 2.4825 no 1_545
H32B H37 2.9859 no 1_545
H33 C20 2.9320 no 3_767
H33 H20A 2.6476 no 3_767
H33 H20B 2.8395 no 3_767
H33 H20C 2.8101 no 3_767
H33 H21A 3.3837 no 3_757
H34A C8 3.5632 no 2_646
H34A C16 3.0533 no 2_646
H34A C49 3.5929 no 2_646
H34A C60 3.2493 no 2_646
H34A H16 2.6910 no 2_646
H34A H48A 3.2234 no 1_545
H34A H48B 3.5318 no 1_545
H34A H49C 2.8684 no 2_646
H34A H50C 3.5725 no 2_646
H34A H60 3.0461 no 2_646
H34B N1 3.3929 no 2_646
H34B C5 3.3718 no 2_646
H34B C8 3.3295 no 2_646
H34B C15 3.3579 no 2_646
H34B C25 3.3517 no 2_646
H34B C27 3.3634 no 2_646
H34B H15C 2.4752 no 2_646
H34B H16 3.2506 no 2_646
H34B H49C 3.5675 no 2_646
H34B H50C 3.1881 no 2_646
H35A Cl2 3.2693 no 4_554
H35A H36 3.2035 no 1_565
H35A H42 2.8972 no 3_666
H35B C36 3.4513 no 1_565
H35B H36 2.5265 no 1_565
H35B H42 3.5119 no 3_666
H35B H51 3.3923 no 3_656
H35B H56 3.0978 no 3_656
H35C H51 3.0062 no 3_656
H35C H59 3.4144 no 2_746
H36 C16 3.0427 no 1_545
H36 C31 3.0161 no 1_545
H36 C35 3.0480 no 1_545
H36 C40 3.4655 no 1_545
H36 C45 3.5735 no 1_545
H36 C47 3.5115 no 3_656
H36 C60 3.4196 no 1_545
H36 H16 2.8650 no 1_545
H36 H35A 3.2035 no 1_545
H36 H35B 2.5265 no 1_545
H36 H42 3.5897 no 3_656
H36 H47 3.2069 no 3_656
H36 H60 3.5132 no 1_545
H36 H62A 2.8564 no 1_545
H37 C14 3.1973 no 2_756
H37 C26 3.0719 no 1_565
H37 C26 3.5090 no 2_756
H37 C32 3.5324 no 1_565
H37 C52 3.1639 no 2_756
H37 H21C 3.5445 no 1_565
H37 H26A 2.7748 no 2_756
H37 H26B 2.6046 no 1_565
H37 H26C 2.8533 no 1_565
H37 H26C 3.4980 no 2_756
H37 H32B 2.9859 no 1_565
H37 H52B 3.2943 no 2_756
H37 H52C 2.6066 no 2_756
H37 H58C 3.0026 no 2_756
H39 Cl2 3.2078 no .
H39 C48 3.3032 no 1_545
H39 H20C 3.4440 no 1_545
H39 H24A 3.1425 no 4_555
H39 H42 3.4546 no 2_646
H39 H48B 2.8744 no 1_545
H39 H48C 2.9506 no 1_545
H39 H53B 3.4097 no 1_545
H39 H62B 3.1852 no 4_555
H41 C24 2.9968 no 4_555
H41 C62 3.3966 no 4_555
H41 H21A 3.3563 no 3_757
H41 H24A 2.6168 no 4_555
H41 H24B 2.6721 no 4_555
H41 H62B 2.8392 no 4_555
H42 Cl2 3.0874 no 2_656
H42 C48 3.4292 no 2_646
H42 C62 3.5609 no 3_666
H42 H35A 2.8972 no 3_666
H42 H35B 3.5119 no 3_666
H42 H36 3.5897 no 3_656
H42 H39 3.4546 no 2_656
H42 H48A 3.5161 no 2_646
H42 H48B 3.0067 no 2_646
H42 H48C 3.2219 no 2_646
H42 H62A 2.7840 no 3_666
H43 H15A 3.3964 no 1_545
H44 N67 3.3184 no 1_545
H44 C3 3.0311 no 1_545
H44 C31 3.3861 no 1_545
H44 C40 3.0772 no 1_545
H44 C45 3.5140 no 1_545
H44 C62 3.2885 no 1_545
H44 H15A 3.0220 no 1_545
H44 H50B 3.2784 no 2_646
H44 H58B 3.2368 no 1_545
H44 H62A 3.0659 no 1_545
H44 H62C 2.8070 no 1_545
H46 Cl1 3.1031 no 3_767
H46 C20 3.4703 no 3_767
H46 C28 3.5614 no 3_767
H46 H20B 2.7836 no 3_767
H46 H20C 3.3871 no 3_767
H46 H62B 3.2779 no 2_746
H47 Cl1 3.0687 no 2_646
H47 C36 3.1896 no 3_656
H47 C56 3.1598 no 3_656
H47 C62 3.5676 no 3_666
H47 C63 3.5042 no 2_646
H47 H36 3.2069 no 3_656
H47 H56 3.1625 no 3_656
H47 H62A 2.7329 no 3_666
H47 H63A 3.1035 no 2_646
H48A C42 3.3005 no 2_656
H48A C49 3.5070 no 2_656
H48A C60 3.3423 no 2_656
H48A C63 3.3924 no .
H48A H34A 3.2234 no 1_565
H48A H42 3.5161 no 2_656
H48A H49A 3.5771 no 2_656
H48A H49C 2.6772 no 2_656
H48A H55B 3.1604 no 1_565
H48A H60 3.5752 no 2_656
H48A H63A 2.6792 no .
H48A H63B 3.4082 no .
H48B Cl2 3.3248 no 1_565
H48B C19 3.5978 no 1_565
H48B C39 3.5323 no 1_565
H48B C42 3.1726 no 2_656
H48B C55 2.9643 no 1_565
H48B C60 3.2591 no 2_656
H48B H19 3.0077 no 1_565
H48B H34A 3.5318 no 1_565
H48B H39 2.8744 no 1_565
H48B H42 3.0067 no 2_656
H48B H55A 2.7626 no 1_565
H48B H55B 2.3263 no 1_565
H48B H60 3.1501 no 2_656
H48C Cl1 2.9393 no .
H48C C42 3.3707 no 2_656
H48C C63 3.0843 no .
H48C H39 2.9506 no 1_565
H48C H42 3.2219 no 2_656
H48C H63A 2.7292 no .
H48C H63B 3.1077 no .
H49A C15 3.4235 no 2_646
H49A C27 3.4837 no 2_646
H49A C50 3.2689 no 2_646
H49A C55 3.3816 no 2_646
H49A H15B 3.5611 no 2_646
H49A H15C 2.5928 no 2_646
H49A H48A 3.5771 no 2_646
H49A H50A 2.6552 no 2_646
H49A H50C 3.0367 no 2_646
H49A H55C 2.6436 no 2_646
H49A H63A 3.5570 no 2_646
H49B C50 3.0114 no 2_646
H49B H50A 2.3258 no 2_646
H49B H50B 3.4161 no 2_646
H49B H50C 2.9260 no 2_646
H49B H55C 3.3169 no 2_646
H49B H63A 3.2775 no 2_646
H49C H15C 3.3993 no 2_646
H49C H34A 2.8684 no 2_656
H49C H34B 3.5675 no 2_656
H49C H48A 2.6772 no 2_646
H49C H63A 3.1882 no 2_646
H50A C8 3.5576 no 2_656
H50A C49 2.8704 no 2_656
H50A C60 3.5692 no 2_646
H50A H16 3.2462 no 2_646
H50A H49A 2.6552 no 2_656
H50A H49B 2.3258 no 2_656
H50A H60 2.8518 no 2_646
H50B C15 3.2527 no 2_646
H50B C16 2.9961 no 2_646
H50B C36 3.3112 no 2_656
H50B C43 3.3262 no 2_656
H50B C44 3.0693 no 2_656
H50B C60 3.3639 no 2_646
H50B H15A 2.9691 no 2_646
H50B H15B 3.3665 no 2_646
H50B H15C 2.9013 no 2_646
H50B H16 2.2050 no 2_646
H50B H44 3.2784 no 2_656
H50B H49B 3.4161 no 2_656
H50B H60 2.9641 no 2_646
H50C C8 3.2004 no 2_656
H50C C15 2.8162 no 2_646
H50C C25 3.4059 no 2_656
H50C C34 3.5933 no 2_656
H50C C49 3.2081 no 2_656
H50C H15A 2.9392 no 2_646
H50C H15B 2.5366 no 2_646
H50C H15C 2.5138 no 2_646
H50C H34A 3.5725 no 2_656
H50C H34B 3.1881 no 2_656
H50C H49A 3.0367 no 2_656
H50C H49B 2.9260 no 2_656
H51 Cl2 3.2039 no 2_646
H51 C11 3.2310 no 3_656
H51 C35 3.5137 no 3_656
H51 C51 3.1897 no 3_656
H51 C56 3.3985 no 3_656
H51 H35B 3.3923 no 3_656
H51 H35C 3.0062 no 3_656
H51 H51 3.2055 no 3_656
H51 H56 3.4045 no 3_656
H51 H63A 3.3903 no 2_646
H52A C15 3.1680 no 1_545
H52A H15A 2.8819 no 1_545
H52A H15B 2.7094 no 1_545
H52A H53A 3.0209 no 1_545
H52B C15 3.5134 no 1_545
H52B C58 3.3826 no 1_545
H52B H15A 2.9977 no 1_545
H52B H15B 3.4616 no 1_545
H52B H37 3.2943 no 2_746
H52B H58A 3.2138 no 1_545
H52B H58B 2.7195 no 1_545
H52C C37 3.0714 no 2_746
H52C C59 3.1611 no 2_746
H52C H37 2.6066 no 2_746
H52C H59 2.7800 no 2_746
H53A N2 3.3615 no 1_565
H53A C14 3.1649 no 1_565
H53A C18 3.4829 no 1_565
H53A C27 3.2975 no 1_565
H53A C52 3.5119 no 1_565
H53A C55 3.0376 no 1_565
H53A H19 3.5639 no 1_565
H53A H52A 3.0209 no 1_565
H53A H55A 2.5313 no 1_565
H53A H55B 2.9715 no 1_565
H53B N2 3.4835 no 1_565
H53B C10 3.0278 no 1_565
H53B C14 3.3630 no 1_565
H53B C18 3.0858 no 1_565
H53B C19 3.1486 no 1_565
H53B C39 3.5712 no 1_565
H53B C65 3.2682 no 1_565
H53B H19 2.6331 no 1_565
H53B H21A 3.2873 no 1_565
H53B H39 3.4097 no 1_565
H53B H55A 3.0355 no 1_565
H55A C48 3.3462 no 1_545
H55A C53 3.0895 no 1_545
H55A H48B 2.7626 no 1_545
H55A H53A 2.5313 no 1_545
H55A H53B 3.0355 no 1_545
H55A H63B 3.1473 no .
H55B Cl2 3.1186 no .
H55B C48 3.0397 no 1_545
H55B C53 3.4360 no 1_545
H55B C60 3.5527 no 2_646
H55B H48A 3.1604 no 1_545
H55B H48B 2.3263 no 1_545
H55B H53A 2.9715 no 1_545
H55B H60 2.9484 no 2_646
H55B H63B 3.4463 no .
H55C Cl2 3.3099 no .
H55C C49 3.3567 no 2_656
H55C C63 3.1312 no .
H55C H49A 2.6436 no 2_656
H55C H49B 3.3169 no 2_656
H55C H63A 3.0525 no .
H55C H63B 2.6850 no .
H56 C12 3.1931 no 3_656
H56 C47 3.1457 no 3_656
H56 C51 3.3883 no 3_656
H56 C60 3.1385 no 1_545
H56 H35B 3.0978 no 3_656
H56 H47 3.1625 no 3_656
H56 H51 3.4045 no 3_656
H56 H60 2.8915 no 1_545
H58A C26 3.3837 no 1_565
H58A C32 3.3855 no 1_565
H58A H26A 3.2923 no 1_565
H58A H26B 3.0001 no 1_565
H58A H26C 3.0924 no 2_756
H58A H32A 2.6242 no 1_565
H58A H52B 3.2138 no 1_565
H58B C26 3.3001 no 1_565
H58B H21B 3.1863 no 2_756
H58B H21C 3.5636 no 2_756
H58B H26A 2.7807 no 1_565
H58B H26B 3.1320 no 1_565
H58B H32A 3.1459 no 1_565
H58B H44 3.2368 no 1_565
H58B H52B 2.7195 no 1_565
H58C C21 3.2077 no 2_756
H58C C26 3.4321 no 2_756
H58C C37 3.5318 no 2_746
H58C H21B 2.9785 no 2_756
H58C H21C 2.6226 no 2_756
H58C H26A 3.5039 no 1_565
H58C H26B 3.1484 no 1_565
H58C H26C 2.5362 no 2_756
H58C H37 3.0026 no 2_746
H58C H59 3.4756 no 2_746
H59 C3 3.1771 no 2_756
H59 C24 2.9941 no 2_756
H59 C31 3.0396 no 2_756
H59 C35 3.5880 no 2_756
H59 C40 2.7233 no 2_756
H59 H24A 2.8042 no 2_756
H59 H24B 2.8828 no 2_756
H59 H35C 3.4144 no 2_756
H59 H52C 2.7800 no 2_756
H59 H58C 3.4756 no 2_756
H60 Cl2 2.8672 no 2_656
H60 C36 3.4169 no 1_565
H60 C50 3.2468 no 2_656
H60 C56 3.0557 no 1_565
H60 H34A 3.0461 no 2_656
H60 H36 3.5132 no 1_565
H60 H48A 3.5752 no 2_646
H60 H48B 3.1501 no 2_646
H60 H50A 2.8518 no 2_656
H60 H50B 2.9641 no 2_656
H60 H55B 2.9484 no 2_656
H60 H56 2.8915 no 1_565
H61 Cl1 2.7546 no 3_767
H61 H24A 3.2684 no 2_756
H61 H62B 3.3856 no 2_746
H61 H62C 3.3451 no 2_746
H62A C36 3.1682 no 1_565
H62A C42 3.3854 no 3_666
H62A C44 3.2798 no 1_565
H62A C47 3.3625 no 3_666
H62A H36 2.8564 no 1_565
H62A H42 2.7840 no 3_666
H62A H44 3.0659 no 1_565
H62A H47 2.7329 no 3_666
H62B Cl1 3.3097 no 4_564
H62B C41 3.5465 no 4_554
H62B C46 3.5121 no 2_756
H62B C61 3.5991 no 2_756
H62B H39 3.1852 no 4_554
H62B H41 2.8392 no 4_554
H62B H46 3.2779 no 2_756
H62B H61 3.3856 no 2_756
H62C C44 3.2824 no 1_565
H62C C61 3.3640 no 2_756
H62C H44 2.8070 no 1_565
H62C H61 3.3451 no 2_756
H63A C12 3.2113 no 2_656
H63A C47 3.1070 no 2_656
H63A C48 3.1360 no .
H63A C49 3.5299 no 2_656
H63A C51 3.4053 no 2_656
H63A H47 3.1035 no 2_656
H63A H48A 2.6792 no .
H63A H48C 2.7292 no .
H63A H49A 3.5570 no 2_656
H63A H49B 3.2775 no 2_656
H63A H49C 3.1882 no 2_656
H63A H51 3.3903 no 2_656
H63A H55C 3.0525 no .
H63B C6 3.2912 no .
H63B C19 3.1928 no .
H63B C20 3.4194 no .
H63B C29 3.2286 no .
H63B C55 3.2547 no .
H63B C57 2.9630 no .
H63B H19 2.8096 no .
H63B H20B 3.0606 no .
H63B H48A 3.4082 no .
H63B H48C 3.1077 no .
H63B H55A 3.1473 no .
H63B H55B 3.4463 no .
H63B H55C 2.6850 no .

loop_
_geom_torsion_atom_site_label_1
_geom_torsion_atom_site_label_2
_geom_torsion_atom_site_label_3
_geom_torsion_atom_site_label_4
_geom_torsion
_geom_torsion_publ_flag
N1 Zn1 N2 C14 56.92(10) no
N1 Zn1 N2 C65 -118.68(8) no
N2 Zn1 N1 C5 -111.27(8) no
N2 Zn1 N1 C27 62.81(9) no
N1 Zn1 N67 C3 179.58(8) no
N1 Zn1 N67 C45 -17.53(8) no
N67 Zn1 N1 C5 11.03(9) no
N67 Zn1 N1 C27 -174.88(8) no
N1 Zn1 N68 C29 116.14(8) no
N1 Zn1 N68 C38 -59.15(10) no
N68 Zn1 N1 C5 141.01(7) no
N68 Zn1 N1 C27 -44.91(10) no
N2 Zn1 N67 C3 -60.03(10) no
N2 Zn1 N67 C45 102.86(8) no
N67 Zn1 N2 C14 -50.91(10) no
N67 Zn1 N2 C65 133.49(8) no
N2 Zn1 N68 C29 -4.16(9) no
N2 Zn1 N68 C38 -179.44(9) no
N68 Zn1 N2 C14 178.32(9) no
N68 Zn1 N2 C65 2.71(9) no
N67 Zn1 N68 C29 -130.50(8) no
N67 Zn1 N68 C38 54.21(10) no
N68 Zn1 N67 C3 54.91(10) no
N68 Zn1 N67 C45 -142.21(7) no
Zn1 N1 C5 C8 176.00(7) no
Zn1 N1 C5 C23 -1.95(16) no
Zn1 N1 C27 C25 -174.99(7) no
Zn1 N1 C27 C55 7.23(16) no
C5 N1 C27 C25 0.01(13) no
C5 N1 C27 C55 -177.77(9) no
C27 N1 C5 C8 1.03(12) no
C27 N1 C5 C23 -176.92(10) no
Zn1 N2 C14 C18 -176.38(7) no
Zn1 N2 C14 C52 1.59(17) no
Zn1 N2 C65 C10 177.01(7) no
Zn1 N2 C65 C13 -0.57(17) no
C14 N2 C65 C10 0.73(13) no
C14 N2 C65 C13 -176.85(11) no
C65 N2 C14 C18 -0.10(14) no
C65 N2 C14 C52 177.87(10) no
Zn1 N67 C3 C40 165.06(7) no
Zn1 N67 C3 C58 -14.18(16) no
Zn1 N67 C45 C23 15.81(15) no
Zn1 N67 C45 C31 -165.06(7) no
C3 N67 C45 C23 -178.63(10) no
C3 N67 C45 C31 0.50(12) no
C45 N67 C3 C40 -0.24(13) no
C45 N67 C3 C58 -179.48(9) no
Zn1 N68 C29 C13 3.60(17) no
Zn1 N68 C29 C57 -176.41(7) no
Zn1 N68 C38 C6 176.77(7) no
Zn1 N68 C38 C15 -1.36(17) no
C29 N68 C38 C6 0.76(14) no
C29 N68 C38 C15 -177.37(10) no
C38 N68 C29 C13 179.59(11) no
C38 N68 C29 C57 -0.42(13) no
N67 C3 C40 C24 -178.14(10) no
N67 C3 C40 C31 -0.13(13) no
C58 C3 C40 C24 1.1(2) no
C58 C3 C40 C31 179.07(12) no
C7 C4 C9 C19 -178.35(10) no
C7 C4 C9 C28 0.03(17) no
C9 C4 C7 C22 178.58(10) no
C9 C4 C7 C54 -1.58(17) no
C7 C4 C13 C29 -84.88(14) no
C7 C4 C13 C65 95.55(13) no
C13 C4 C7 C22 -1.12(17) no
C13 C4 C7 C54 178.72(9) no
C9 C4 C13 C29 95.42(13) no
C9 C4 C13 C65 -84.15(15) no
C13 C4 C9 C19 1.35(18) no
C13 C4 C9 C28 179.72(10) no
N1 C5 C8 C25 -1.69(12) no
N1 C5 C8 C49 172.52(10) no
N1 C5 C23 C45 -5.91(18) no
N1 C5 C23 C64 171.22(9) no
C8 C5 C23 C45 176.60(10) no
C8 C5 C23 C64 -6.26(17) no
C23 C5 C8 C25 176.09(11) no
C23 C5 C8 C49 -9.7(2) no
C38 C6 C53 C48 99.30(14) no
C53 C6 C38 N68 177.79(12) no
C53 C6 C38 C15 -4.2(3) no
C38 C6 C57 C20 177.73(11) no
C38 C6 C57 C29 0.52(14) no
C57 C6 C38 N68 -0.82(15) no
C57 C6 C38 C15 177.15(11) no
C53 C6 C57 C20 -0.9(2) no
C53 C6 C57 C29 -178.07(12) no
C57 C6 C53 C48 -82.37(16) no
C4 C7 C22 C37 179.36(10) no
C4 C7 C54 C46 1.41(18) no
C4 C7 C54 C61 -178.90(10) no
C22 C7 C54 C46 -178.74(10) no
C22 C7 C54 C61 0.95(17) no
C54 C7 C22 C37 -0.48(17) no
C5 C8 C25 C27 1.65(12) no
C5 C8 C25 C34 -178.88(10) no
C49 C8 C25 C27 -172.99(10) no
C49 C8 C25 C34 6.48(19) no
C4 C9 C19 C39 176.68(11) no
C4 C9 C28 C33 -177.29(11) no
C4 C9 C28 C46 1.71(18) no
C19 C9 C28 C33 1.15(18) no
C19 C9 C28 C46 -179.84(11) no
C28 C9 C19 C39 -1.71(19) no
C21 C10 C18 C14 -178.96(11) no
C21 C10 C18 C32 3.6(2) no
C18 C10 C65 N2 -1.10(14) no
C18 C10 C65 C13 176.29(12) no
C65 C10 C18 C14 1.01(14) no
C65 C10 C18 C32 -176.40(11) no
C21 C10 C65 N2 178.88(12) no
C21 C10 C65 C13 -3.7(3) no
C17 C11 C51 C12 0.8(2) no
C51 C11 C17 C43 179.39(12) no
C51 C11 C17 C64 -1.0(2) no
C17 C11 C56 C36 0.3(2) no
C56 C11 C17 C43 -1.02(19) no
C56 C11 C17 C64 178.57(12) no
C51 C11 C56 C36 179.91(13) no
C56 C11 C51 C12 -178.74(12) no
C30 C12 C47 C42 -0.6(2) no
C47 C12 C30 C16 0.37(19) no
C47 C12 C30 C64 179.11(11) no
C30 C12 C51 C11 0.1(2) no
C51 C12 C30 C16 -179.55(12) no
C51 C12 C30 C64 -0.81(19) no
C47 C12 C51 C11 -179.83(12) no
C51 C12 C47 C42 179.30(12) no
C4 C13 C29 N68 -179.65(11) no
C4 C13 C29 C57 0.4(2) no
C4 C13 C65 N2 178.07(11) no
C4 C13 C65 C10 1.0(2) no
C29 C13 C65 N2 -1.5(2) no
C29 C13 C65 C10 -178.48(12) no
C65 C13 C29 N68 -0.1(2) no
C65 C13 C29 C57 179.88(12) no
N2 C14 C18 C10 -0.60(15) no
N2 C14 C18 C32 176.93(11) no
C52 C14 C18 C10 -178.41(12) no
C52 C14 C18 C32 -0.9(2) no
C30 C16 C60 C42 -0.6(3) no
C60 C16 C30 C12 0.2(2) no
C60 C16 C30 C64 -178.47(13) no
C11 C17 C43 C44 0.9(2) no
C11 C17 C64 C23 178.87(11) no
C11 C17 C64 C30 0.29(19) no
C43 C17 C64 C23 -1.56(19) no
C43 C17 C64 C30 179.87(12) no
C64 C17 C43 C44 -178.71(12) no
C10 C18 C32 C26 -100.30(15) no
C14 C18 C32 C26 82.73(15) no
C9 C19 C39 C41 1.0(3) no
C7 C22 C37 C59 0.1(2) no
C5 C23 C45 N67 -1.51(19) no
C5 C23 C45 C31 179.55(10) no
C5 C23 C64 C17 -88.46(14) no
C5 C23 C64 C30 90.11(13) no
C45 C23 C64 C17 88.99(13) no
C45 C23 C64 C30 -92.44(14) no
C64 C23 C45 N67 -178.61(9) no
C64 C23 C45 C31 2.45(17) no
C62 C24 C40 C3 -90.42(14) no
C62 C24 C40 C31 92.02(16) no
C8 C25 C27 N1 -1.09(14) no
C8 C25 C27 C55 176.53(10) no
C8 C25 C34 C50 -107.30(14) no
C27 C25 C34 C50 72.09(14) no
C34 C25 C27 N1 179.41(11) no
C34 C25 C27 C55 -2.98(19) no
C9 C28 C33 C41 0.1(2) no
C9 C28 C46 C54 -1.9(2) no
C33 C28 C46 C54 177.08(13) no
C46 C28 C33 C41 -178.87(13) no
N68 C29 C57 C6 -0.08(14) no
N68 C29 C57 C20 -177.01(11) no
C13 C29 C57 C6 179.91(12) no
C13 C29 C57 C20 3.0(3) no
C12 C30 C64 C17 0.61(19) no
C12 C30 C64 C23 -177.94(11) no
C16 C30 C64 C17 179.31(12) no
C16 C30 C64 C23 0.7(2) no
C35 C31 C40 C3 -177.82(10) no
C35 C31 C40 C24 0.09(19) no
C35 C31 C45 N67 177.51(11) no
C35 C31 C45 C23 -3.4(2) no
C40 C31 C45 N67 -0.58(12) no
C40 C31 C45 C23 178.49(10) no
C45 C31 C40 C3 0.43(12) no
C45 C31 C40 C24 178.35(10) no
C28 C33 C41 C39 -0.9(3) no
C44 C36 C56 C11 0.5(3) no
C56 C36 C44 C43 -0.7(3) no
C22 C37 C59 C61 -0.1(2) no
C19 C39 C41 C33 0.3(3) no
C47 C42 C60 C16 0.4(3) no
C60 C42 C47 C12 0.3(3) no
C17 C43 C44 C36 -0.0(3) no
C28 C46 C54 C7 0.3(2) no
C28 C46 C54 C61 -179.34(12) no
C7 C54 C61 C59 -1.1(2) no
C46 C54 C61 C59 178.63(13) no
C37 C59 C61 C54 0.6(3) no
